data_7701598
loop_
_publ_author_name
'Lv, Hai-Ting'
'Cui, Ying'
'Zou, Guo-Dong'
'Li, Na'
'Yang, Pei'
'Fan, Yang'

_publ_section_title
;
 Synthesis of titanium-oxo macrocyles and their catalytic properties for
 oxidative desulfurization.
;
_journal_issue 37
_journal_name_full 'Dalton transactions (Cambridge, England : 2003)'
_journal_page_first 14044
_journal_page_last 14048
_journal_paper_doi 10.1039/c9dt03057c
_journal_volume 48
_journal_year 2019
_chemical_formula_moiety 'C204 H456 N0 O172 Ti32'
_chemical_formula_sum 'C204 H456 N0 O172 Ti32'
_chemical_formula_weight 7194.46
_space_group_crystal_system monoclinic
_space_group_IT_number 15
_space_group_name_Hall '-C 2yc'
_space_group_name_H-M_alt 'C 1 2/c 1'
_atom_sites_solution_hydrogens mixed
_audit_creation_method SHELXL-2016/6
_audit_update_record
;
2019-08-23 deposited with the CCDC.	2019-08-27 downloaded from the CCDC.
;
_cell_angle_alpha 90
_cell_angle_beta 119.823(2)
_cell_angle_gamma 90
_cell_formula_units_Z 4
_cell_length_a 51.758(4)
_cell_length_b 14.9948(11)
_cell_length_c 47.346(3)
_cell_measurement_reflns_used 9976
_cell_measurement_temperature 100(2)
_cell_measurement_theta_max 25.27
_cell_measurement_theta_min 2.39
_cell_volume 31879(4)
_computing_cell_refinement 'Bruker SMART'
_computing_data_collection 'Bruker SMART'
_computing_data_reduction 'Bruker SAINT'
_computing_structure_refinement 'SHELXL-2016/6 (Sheldrick, 2016)'
_computing_structure_solution 'SHELXT 2014/5 (Sheldrick, 2014)'
_diffrn_ambient_temperature 100(2)
_diffrn_measured_fraction_theta_full 0.998
_diffrn_measured_fraction_theta_max 0.998
_diffrn_measurement_device_type 'Bruker D8 Venture'
_diffrn_radiation_type MoK\a
_diffrn_radiation_wavelength 0.71073
_diffrn_reflns_av_R_equivalents 0.0851
_diffrn_reflns_av_unetI/netI 0.0761
_diffrn_reflns_Laue_measured_fraction_full 0.998
_diffrn_reflns_Laue_measured_fraction_max 0.998
_diffrn_reflns_limit_h_max 63
_diffrn_reflns_limit_h_min -63
_diffrn_reflns_limit_k_max 18
_diffrn_reflns_limit_k_min -16
_diffrn_reflns_limit_l_max 58
_diffrn_reflns_limit_l_min -52
_diffrn_reflns_number 150653
_diffrn_reflns_point_group_measured_fraction_full 0.998
_diffrn_reflns_point_group_measured_fraction_max 0.998
_diffrn_reflns_theta_full 25.242
_diffrn_reflns_theta_max 26.000
_diffrn_reflns_theta_min 2.221
_exptl_absorpt_coefficient_mu 0.850
_exptl_absorpt_correction_T_max 0.7454
_exptl_absorpt_correction_T_min 0.5172
_exptl_absorpt_correction_type multi-scan
_exptl_absorpt_process_details
;
 The following wavelength and cell were deduced by SADABS from the
 direction cosines etc. They are given here for emergency use only:
 CELL 0.71112   51.829   15.014   47.377   90.059  119.736   90.052
;
_exptl_crystal_colour colorless
_exptl_crystal_density_diffrn 1.499
_exptl_crystal_description block
_exptl_crystal_F_000 15040
_exptl_crystal_size_max 0.2
_exptl_crystal_size_mid 0.1
_exptl_crystal_size_min 0.08
_refine_diff_density_max 1.775
_refine_diff_density_min -1.069
_refine_diff_density_rms 0.135
_refine_ls_extinction_method none
_refine_ls_goodness_of_fit_ref 1.036
_refine_ls_hydrogen_treatment constr
_refine_ls_matrix_type full
_refine_ls_number_parameters 1886
_refine_ls_number_reflns 31311
_refine_ls_number_restraints 696
_refine_ls_restrained_S_all 1.059
_refine_ls_R_factor_all 0.1548
_refine_ls_R_factor_gt 0.1064
_refine_ls_shift/su_max 0.019
_refine_ls_shift/su_mean 0.000
_refine_ls_structure_factor_coef Fsqd
_refine_ls_weighting_details 'w=1/[\s^2^(Fo^2^)+(0.1474P)^2^+461.5608P] where P=(Fo^2^+2Fc^2^)/3'
_refine_ls_weighting_scheme calc
_refine_ls_wR_factor_gt 0.2837
_refine_ls_wR_factor_ref 0.3229
_reflns_Friedel_coverage 0.000
_reflns_number_gt 19415
_reflns_number_total 31311
_reflns_threshold_expression 'I > 2\s(I)'
_cod_data_source_file c9dt03057c2.cif
_cod_data_source_block Ti32DMBTA
_cod_original_sg_symbol_H-M 'C 2/c'
_cod_database_code 7701598
_shelx_shelxl_version_number 2016/6
_shelx_space_group_comment
;
The symmetry employed for this shelxl refinement is uniquely defined
by the following loop, which should always be used as a source of
symmetry information in preference to the above space-group names.
They are only intended as comments.
;

loop_
_space_group_symop_operation_xyz
'x, y, z'
'-x, y, -z+1/2'
'x+1/2, y+1/2, z'
'-x+1/2, y+1/2, -z+1/2'
'-x, -y, -z'
'x, -y, z-1/2'
'-x+1/2, -y+1/2, -z'
'x+1/2, -y+1/2, z-1/2'

loop_
_atom_site_label
_atom_site_type_symbol
_atom_site_fract_x
_atom_site_fract_y
_atom_site_fract_z
_atom_site_U_iso_or_equiv
_atom_site_adp_type
_atom_site_occupancy
_atom_site_site_symmetry_order
_atom_site_calc_flag
_atom_site_refinement_flags_posn
_atom_site_refinement_flags_adp
_atom_site_refinement_flags_occupancy
_atom_site_disorder_assembly
_atom_site_disorder_group
Ti1 Ti 0.45639(4) 0.42213(11) 0.52231(3) 0.0470(4) Uani 1 1 d . . . . .
Ti2 Ti 0.46250(4) 0.34889(11) 0.59863(4) 0.0473(4) Uani 1 1 d . . . . .
Ti3 Ti 0.50287(3) 0.50014(10) 0.59267(3) 0.0426(4) Uani 1 1 d . . . . .
Ti4 Ti 0.43460(3) 0.57442(10) 0.56848(3) 0.0424(4) Uani 1 1 d . . . . .
Ti5 Ti 0.38613(3) 0.69921(10) 0.57581(3) 0.0406(3) Uani 1 1 d . . . . .
Ti6 Ti 0.32130(3) 0.78494(10) 0.53590(3) 0.0444(4) Uani 1 1 d . . . . .
Ti7 Ti 0.37848(3) 0.85777(10) 0.61581(4) 0.0449(4) Uani 1 1 d . . . . .
Ti8 Ti 0.34276(3) 0.63988(10) 0.60599(3) 0.0395(3) Uani 1 1 d . . . . .
Ti9 Ti 0.32759(3) 0.52343(10) 0.65472(3) 0.0425(4) Uani 1 1 d . . . . .
Ti10 Ti 0.34908(4) 0.35677(11) 0.70270(4) 0.0527(4) Uani 1 1 d . . . . .
Ti11 Ti 0.27523(4) 0.45381(12) 0.66645(4) 0.0565(4) Uani 1 1 d . . . . .
Ti12 Ti 0.33946(3) 0.57874(11) 0.72804(3) 0.0442(4) Uani 1 1 d . . . . .
Ti13 Ti 0.37603(4) 0.68183(11) 0.79852(3) 0.0471(4) Uani 1 1 d . . . . .
Ti14 Ti 0.43489(3) 0.61363(10) 0.86661(3) 0.0427(4) Uani 1 1 d . . . . .
Ti15 Ti 0.42066(4) 0.84214(11) 0.83390(4) 0.0531(4) Uani 1 1 d . . . . .
Ti16 Ti 0.37291(4) 0.74420(12) 0.86136(4) 0.0546(4) Uani 1 1 d . . . . .
O1 O 0.47455(15) 0.3376(4) 0.51255(15) 0.0579(16) Uani 1 1 d . U . . .
O2 O 0.4957(4) 0.1191(12) 0.5421(4) 0.231(8) Uani 1 1 d D U . . .
H2 H 0.492347 0.078919 0.552237 0.278 Uiso 1 1 calc R U . . .
O3 O 0.43921(13) 0.4819(4) 0.48315(13) 0.0520(15) Uani 1 1 d . . . . .
O4 O 0.42682(13) 0.5207(4) 0.52793(12) 0.0481(14) Uani 1 1 d . . . . .
O5 O 0.42185(14) 0.3408(4) 0.51306(14) 0.0544(15) Uani 1 1 d . . . . .
O6 O 0.42563(14) 0.2944(4) 0.56004(14) 0.0530(15) Uani 1 1 d . . . . .
O7 O 0.48172(16) 0.2452(4) 0.60835(16) 0.0622(17) Uani 1 1 d . U . . .
O8 O 0.5080(3) 0.0810(9) 0.6091(4) 0.184(6) Uani 1 1 d D U . . .
H8 H 0.521888 0.071993 0.628229 0.221 Uiso 1 1 calc DR U . . .
O9 O 0.53534(13) 0.4104(4) 0.59891(13) 0.0479(14) Uani 1 1 d . . . . .
O10 O 0.57796(13) 0.4867(4) 0.62751(14) 0.0481(14) Uani 1 1 d . . . . .
O11 O 0.48926(13) 0.5078(4) 0.54433(12) 0.0432(13) Uani 1 1 d . . . . .
O12 O 0.52812(13) 0.5972(4) 0.58878(12) 0.0436(13) Uani 1 1 d . . . . .
O13 O 0.47219(13) 0.4070(4) 0.56878(13) 0.0484(14) Uani 1 1 d . . . . .
O14 O 0.47385(13) 0.5803(4) 0.58913(12) 0.0442(13) Uani 1 1 d . . . . .
O15 O 0.43346(13) 0.4628(4) 0.58900(13) 0.0460(13) Uani 1 1 d . . . . .
O16 O 0.45007(14) 0.3344(4) 0.62939(14) 0.0541(15) Uani 1 1 d . . . . .
O17 O 0.38982(12) 0.5942(4) 0.55142(12) 0.0421(13) Uani 1 1 d . . . . .
O18 O 0.43316(13) 0.6961(4) 0.54553(13) 0.0477(14) Uani 1 1 d . . . . .
O19 O 0.40172(13) 0.7810(4) 0.55260(13) 0.0471(14) Uani 1 1 d . . . . .
O20 O 0.42879(12) 0.6492(4) 0.59965(12) 0.0433(13) Uani 1 1 d . . . . .
O21 O 0.40877(13) 0.7751(4) 0.61718(13) 0.0460(13) Uani 1 1 d . . . . .
O22 O 0.34669(12) 0.6942(4) 0.53218(12) 0.0443(13) Uani 1 1 d . . . . .
O23 O 0.35956(12) 0.7965(4) 0.57451(12) 0.0419(13) Uani 1 1 d . . . . .
O24 O 0.32122(17) 0.8684(5) 0.50896(16) 0.0681(18) Uani 1 1 d . U . . .
O25 O 0.2990(2) 0.9397(10) 0.4460(3) 0.200(7) Uani 1 1 d . U . . .
H25 H 0.306081 0.889721 0.445084 0.240 Uiso 1 1 d DR U . . .
O26 O 0.31212(12) 0.6950(4) 0.56632(12) 0.0442(13) Uani 1 1 d . . . . .
O27 O 0.28624(13) 0.7287(4) 0.50513(13) 0.0502(15) Uani 1 1 d . . . . .
O28 O 0.30353(14) 0.8756(4) 0.55372(14) 0.0537(15) Uani 1 1 d . . . . .
O29 O 0.33906(14) 0.9182(4) 0.60347(14) 0.0518(15) Uani 1 1 d . . . . .
O30 O 0.39262(17) 0.9577(4) 0.60872(17) 0.0672(17) Uani 1 1 d D U . . .
O32 O 0.35902(12) 0.7506(4) 0.62970(12) 0.0437(13) Uani 1 1 d . . . . .
O33 O 0.39696(13) 0.8724(4) 0.66135(14) 0.0504(14) Uani 1 1 d . . . . .
O34 O 0.37189(12) 0.6262(4) 0.59662(11) 0.0409(12) Uani 1 1 d . . . . .
O35 O 0.32359(13) 0.5209(4) 0.58109(12) 0.0441(13) Uani 1 1 d . . . . .
O36 O 0.31281(13) 0.4433(4) 0.61401(13) 0.0489(14) Uani 1 1 d . . . . .
O37 O 0.31426(12) 0.6286(4) 0.62446(12) 0.0419(13) Uani 1 1 d . . . . .
O38 O 0.28417(13) 0.5449(4) 0.64239(13) 0.0498(14) Uani 1 1 d . . . . .
O39 O 0.36064(12) 0.5640(4) 0.64543(12) 0.0432(13) Uani 1 1 d . . . . .
O40 O 0.36214(13) 0.4356(4) 0.67914(13) 0.0489(14) Uani 1 1 d . . . . .
O41 O 0.31464(13) 0.4276(4) 0.67508(13) 0.0503(14) Uani 1 1 d . . . . .
O42 O 0.25222(18) 0.3822(6) 0.63408(19) 0.083(2) Uani 1 1 d D U . . .
O44 O 0.34464(19) 0.2569(4) 0.68109(17) 0.075(2) Uani 1 1 d D U . . .
O46 O 0.35817(13) 0.4617(4) 0.73739(12) 0.0479(14) Uani 1 1 d . . . . .
O47 O 0.38766(16) 0.3279(4) 0.73613(15) 0.0623(18) Uani 1 1 d . . . . .
O48 O 0.32654(19) 0.3035(5) 0.72357(16) 0.0690(19) Uani 1 1 d . . . . .
O49 O 0.27986(18) 0.3585(5) 0.69951(18) 0.071(2) Uani 1 1 d . . . . .
O50 O 0.34166(12) 0.5935(4) 0.69183(12) 0.0438(13) Uani 1 1 d . . . . .
O51 O 0.29893(13) 0.5352(4) 0.71074(13) 0.0515(15) Uani 1 1 d . . . . .
O52 O 0.24429(14) 0.5192(5) 0.66568(16) 0.0640(18) Uani 1 1 d . . . . .
O53 O 0.31979(14) 0.7050(4) 0.72012(13) 0.0512(15) Uani 1 1 d . . . . .
O54 O 0.34335(15) 0.7719(4) 0.76892(14) 0.0532(15) Uani 1 1 d . . . . .
O55 O 0.37695(13) 0.6430(4) 0.75679(12) 0.0459(14) Uani 1 1 d . . . . .
O56 O 0.40513(14) 0.7665(4) 0.79471(13) 0.0512(15) Uani 1 1 d . . . . .
O57 O 0.34594(13) 0.5838(4) 0.77460(12) 0.0487(14) Uani 1 1 d . . . . .
O58 O 0.35450(14) 0.6599(4) 0.82460(14) 0.0518(15) Uani 1 1 d . . . . .
O59 O 0.40677(13) 0.6062(4) 0.82438(12) 0.0464(14) Uani 1 1 d . . . . .
O60 O 0.46607(13) 0.5496(4) 0.86183(11) 0.0433(13) Uani 1 1 d . . . . .
O61 O 0.50308(13) 0.4274(4) 0.87427(12) 0.0469(14) Uani 1 1 d . . . . .
O62 O 0.44833(13) 0.7317(4) 0.86264(13) 0.0474(14) Uani 1 1 d . . . . .
O63 O 0.45683(16) 0.8702(4) 0.83651(15) 0.0589(17) Uani 1 1 d . . . . .
O64 O 0.38987(15) 0.7718(4) 0.83422(13) 0.0508(15) Uani 1 1 d . . . . .
O65 O 0.40252(19) 0.9433(4) 0.81481(17) 0.0723(19) Uani 1 1 d D U . . .
O67 O 0.40147(18) 0.8299(5) 0.89493(16) 0.069(2) Uani 1 1 d . . . . .
O68 O 0.43089(16) 0.8935(4) 0.87822(15) 0.0602(17) Uani 1 1 d . . . . .
O69 O 0.34288(19) 0.8189(6) 0.84796(19) 0.081(2) Uani 1 1 d D U . . .
O71 O 0.36383(15) 0.6791(5) 0.88878(15) 0.0636(18) Uani 1 1 d . . . . .
O72 O 0.41123(14) 0.6539(4) 0.88549(12) 0.0494(14) Uani 1 1 d . . . . .
C1 C 0.4892(4) 0.2544(9) 0.5206(4) 0.110(4) Uani 1 1 d D U . . .
H1A H 0.510697 0.263869 0.535826 0.132 Uiso 1 1 calc R U . . .
H1B H 0.487081 0.226400 0.500610 0.132 Uiso 1 1 calc R U . . .
C2 C 0.4765(4) 0.1907(9) 0.5364(4) 0.127(5) Uani 1 1 d D U . . .
H2A H 0.478556 0.215269 0.556883 0.153 Uiso 1 1 calc R U . . .
H2B H 0.455423 0.174917 0.521362 0.153 Uiso 1 1 calc R U . . .
C3 C 0.5162(2) 0.6422(6) 0.55802(18) 0.054(2) Uani 1 1 d . . . . .
H3A H 0.531913 0.675769 0.556467 0.064 Uiso 1 1 calc R U . . .
H3B H 0.500091 0.683864 0.554730 0.064 Uiso 1 1 calc R U . . .
C4 C 0.5041(2) 0.5659(6) 0.53317(19) 0.050(2) Uani 1 1 d . . . . .
H4A H 0.490033 0.588946 0.511160 0.060 Uiso 1 1 calc R U . . .
H4B H 0.520540 0.534462 0.532384 0.060 Uiso 1 1 calc R U . . .
C5 C 0.5629(2) 0.4147(6) 0.6148(2) 0.049(2) Uani 1 1 d . . . . .
C6 C 0.5810(2) 0.3286(6) 0.6196(2) 0.058(2) Uani 1 1 d D U . . .
C7 C 0.6132(3) 0.3372(9) 0.6446(3) 0.097(4) Uani 1 1 d D U . . .
H7A H 0.622820 0.379405 0.636868 0.145 Uiso 1 1 calc R U . . .
H7B H 0.622901 0.278847 0.648236 0.145 Uiso 1 1 calc R U . . .
H7C H 0.615113 0.359052 0.665043 0.145 Uiso 1 1 calc R U . . .
C8 C 0.5767(3) 0.3034(9) 0.5863(3) 0.092(4) Uani 1 1 d D U . . .
H8A H 0.555422 0.295169 0.570838 0.138 Uiso 1 1 calc R U . . .
H8B H 0.587346 0.247724 0.588082 0.138 Uiso 1 1 calc R U . . .
H8C H 0.584538 0.351008 0.578468 0.138 Uiso 1 1 calc R U . . .
C9 C 0.5668(3) 0.2525(8) 0.6281(3) 0.079(3) Uani 1 1 d D U . . .
H9A H 0.546499 0.242876 0.609419 0.095 Uiso 1 1 calc R U . . .
H9B H 0.578383 0.197649 0.630625 0.095 Uiso 1 1 calc R U . . .
C10 C 0.5644(4) 0.2629(13) 0.6565(4) 0.134(6) Uani 1 1 d D U . . .
H10A H 0.554929 0.209976 0.659539 0.201 Uiso 1 1 calc R U . . .
H10B H 0.584326 0.270311 0.675487 0.201 Uiso 1 1 calc R U . . .
H10C H 0.552331 0.315696 0.654208 0.201 Uiso 1 1 calc R U . . .
C11 C 0.4885(4) 0.1738(9) 0.6299(4) 0.106(4) Uani 1 1 d D U . . .
H11A H 0.476408 0.176835 0.640797 0.127 Uiso 1 1 calc R U . . .
H11B H 0.509815 0.174520 0.646678 0.127 Uiso 1 1 calc R U . . .
C12 C 0.4809(4) 0.0894(11) 0.6090(5) 0.151(6) Uani 1 1 d D U . . .
H12M H 0.476938 0.038719 0.619653 0.181 Uiso 1 1 d R U . . .
H12N H 0.463448 0.099049 0.587132 0.181 Uiso 1 1 d R U . . .
C13 C 0.4128(2) 0.2955(6) 0.5292(2) 0.049(2) Uani 1 1 d . . . . .
C14 C 0.3851(2) 0.2385(7) 0.5102(2) 0.069(2) Uani 1 1 d D U . . .
C15A C 0.3980(5) 0.1433(9) 0.5175(5) 0.082(5) Uani 0.572(10) 1 d D U P A 1
H15A H 0.414827 0.139890 0.513496 0.124 Uiso 0.572(10) 1 calc R U P A 1
H15B H 0.382570 0.100870 0.503297 0.124 Uiso 0.572(10) 1 calc R U P A 1
H15C H 0.404804 0.128687 0.540289 0.124 Uiso 0.572(10) 1 calc R U P A 1
C16A C 0.3702(5) 0.2572(13) 0.4736(3) 0.082(5) Uani 0.572(10) 1 d D U P A 1
H16A H 0.357507 0.310171 0.468401 0.123 Uiso 0.572(10) 1 calc R U P A 1
H16B H 0.357992 0.205861 0.461528 0.123 Uiso 0.572(10) 1 calc R U P A 1
H16C H 0.385496 0.267665 0.467597 0.123 Uiso 0.572(10) 1 calc R U P A 1
C17A C 0.3654(4) 0.2519(13) 0.5255(5) 0.076(4) Uani 0.572(10) 1 d D U P A 1
H17A H 0.377040 0.242345 0.549291 0.091 Uiso 0.572(10) 1 calc R U P A 1
H17B H 0.357194 0.313171 0.521314 0.091 Uiso 0.572(10) 1 calc R U P A 1
C18A C 0.3402(5) 0.1839(17) 0.5098(7) 0.124(8) Uani 0.572(10) 1 d D U P A 1
H18A H 0.327172 0.199117 0.486852 0.186 Uiso 0.572(10) 1 calc R U P A 1
H18B H 0.328657 0.184570 0.521115 0.186 Uiso 0.572(10) 1 calc R U P A 1
H18C H 0.348595 0.124274 0.511455 0.186 Uiso 0.572(10) 1 calc R U P A 1
C15B C 0.3789(7) 0.1755(19) 0.5331(7) 0.091(6) Uani 0.428(10) 1 d D U P A 2
H15D H 0.397786 0.156342 0.551770 0.136 Uiso 0.428(10) 1 d R U P A 2
H15E H 0.367716 0.123072 0.520649 0.136 Uiso 0.428(10) 1 d R U P A 2
H15F H 0.367176 0.207932 0.540840 0.136 Uiso 0.428(10) 1 d R U P A 2
C16B C 0.3856(7) 0.1867(18) 0.4834(7) 0.085(6) Uani 0.428(10) 1 d D U P A 2
H16D H 0.402749 0.146328 0.492733 0.127 Uiso 0.428(10) 1 calc R U P A 2
H16E H 0.387092 0.227901 0.468266 0.127 Uiso 0.428(10) 1 calc R U P A 2
H16F H 0.367197 0.151785 0.471781 0.127 Uiso 0.428(10) 1 calc R U P A 2
C17B C 0.3588(5) 0.3054(15) 0.4963(6) 0.082(5) Uani 0.428(10) 1 d D U P A 2
H17C H 0.359318 0.334753 0.515341 0.099 Uiso 0.428(10) 1 calc R U P A 2
H17D H 0.363567 0.352008 0.484838 0.099 Uiso 0.428(10) 1 calc R U P A 2
C18B C 0.3263(6) 0.278(3) 0.4734(9) 0.131(12) Uani 0.428(10) 1 d D U P A 2
H18D H 0.325352 0.236363 0.457079 0.196 Uiso 0.428(10) 1 calc R U P A 2
H18E H 0.314489 0.331425 0.462571 0.196 Uiso 0.428(10) 1 calc R U P A 2
H18F H 0.318252 0.249726 0.486070 0.196 Uiso 0.428(10) 1 calc R U P A 2
C19 C 0.4051(2) 0.5499(7) 0.49581(18) 0.053(2) Uani 1 1 d . . . . .
H19A H 0.396198 0.607598 0.496708 0.063 Uiso 1 1 calc R U . . .
H19B H 0.388978 0.505283 0.484976 0.063 Uiso 1 1 calc R U . . .
C20 C 0.4223(2) 0.5596(7) 0.4781(2) 0.061(3) Uani 1 1 d . . . . .
H20A H 0.408474 0.568316 0.454544 0.073 Uiso 1 1 calc R U . . .
H20B H 0.435636 0.612135 0.486452 0.073 Uiso 1 1 calc R U . . .
C21 C 0.4130(2) 0.4441(7) 0.6009(2) 0.056(2) Uani 1 1 d . . . . .
H21A H 0.396751 0.404421 0.585600 0.067 Uiso 1 1 calc R U . . .
H21B H 0.404250 0.499942 0.603483 0.067 Uiso 1 1 calc R U . . .
C22 C 0.4317(2) 0.3987(7) 0.6334(2) 0.060(2) Uani 1 1 d . . . . .
H22A H 0.444190 0.443057 0.650133 0.072 Uiso 1 1 calc R U . . .
H22B H 0.418691 0.368954 0.640323 0.072 Uiso 1 1 calc R U . . .
C23 C 0.4200(2) 0.7679(6) 0.54256(19) 0.048(2) Uani 1 1 d . . . . .
C24 C 0.4257(3) 0.8469(8) 0.5261(3) 0.081(3) Uani 1 1 d . U . . .
C25 C 0.4434(4) 0.9188(10) 0.5558(4) 0.123(5) Uani 1 1 d . U . . .
H25A H 0.447479 0.973130 0.547122 0.184 Uiso 1 1 calc R U . . .
H25B H 0.462291 0.892647 0.572363 0.184 Uiso 1 1 calc R U . . .
H25C H 0.431159 0.933593 0.565565 0.184 Uiso 1 1 calc R U . . .
C26 C 0.4475(4) 0.8229(10) 0.5150(4) 0.115(5) Uani 1 1 d . U . . .
H26A H 0.441249 0.767119 0.502588 0.173 Uiso 1 1 calc R U . . .
H26B H 0.467356 0.815217 0.534027 0.173 Uiso 1 1 calc R U . . .
H26C H 0.448032 0.870661 0.501199 0.173 Uiso 1 1 calc R U . . .
C27 C 0.3993(4) 0.8886(11) 0.5030(4) 0.113(4) Uani 1 1 d . U . . .
H27A H 0.404190 0.942341 0.494421 0.136 Uiso 1 1 calc R U . . .
H27B H 0.387686 0.907602 0.513395 0.136 Uiso 1 1 calc R U . . .
C28 C 0.3807(5) 0.8239(12) 0.4749(4) 0.154(7) Uani 1 1 d . U . . .
H28A H 0.380660 0.843968 0.455204 0.231 Uiso 1 1 calc R U . . .
H28B H 0.360216 0.822471 0.470925 0.231 Uiso 1 1 calc R U . . .
H28C H 0.389340 0.763978 0.480730 0.231 Uiso 1 1 calc R U . . .
C29 C 0.4516(2) 0.7031(7) 0.6253(2) 0.056(2) Uani 1 1 d . . . . .
H29A H 0.458883 0.749413 0.616124 0.067 Uiso 1 1 calc R U . . .
H29B H 0.468574 0.665607 0.640541 0.067 Uiso 1 1 calc R U . . .
C30 C 0.43674(19) 0.7453(7) 0.64254(19) 0.053(2) Uani 1 1 d . . . . .
H30A H 0.434146 0.701257 0.656508 0.064 Uiso 1 1 calc R U . . .
H30B H 0.448693 0.795966 0.656215 0.064 Uiso 1 1 calc R U . . .
C31 C 0.3421(2) 0.6259(6) 0.50903(18) 0.049(2) Uani 1 1 d . . . . .
H31A H 0.347076 0.647671 0.492599 0.058 Uiso 1 1 calc R U . . .
H31B H 0.321096 0.605427 0.497746 0.058 Uiso 1 1 calc R U . . .
C32 C 0.36280(19) 0.5515(6) 0.52909(19) 0.047(2) Uani 1 1 d . . . . .
H32A H 0.354465 0.518135 0.540786 0.056 Uiso 1 1 calc R U . . .
H32B H 0.366077 0.509421 0.515048 0.056 Uiso 1 1 calc R U . . .
C33 C 0.3146(4) 0.9608(11) 0.5004(4) 0.122(4) Uani 1 1 d . U . . .
H33A H 0.327950 0.998032 0.519432 0.147 Uiso 1 1 calc R U . . .
H33B H 0.293866 0.973067 0.494964 0.147 Uiso 1 1 calc R U . . .
C34 C 0.3184(5) 0.9858(13) 0.4726(4) 0.147(6) Uani 1 1 d . U . . .
H34A H 0.314822 1.050521 0.468394 0.176 Uiso 1 1 calc R U . . .
H34B H 0.338996 0.972709 0.477721 0.176 Uiso 1 1 calc R U . . .
O31 O 0.4109(4) 1.1140(12) 0.6444(4) 0.204(6) Uani 1 1 d D U . B 1
H31C H 0.407978 1.063765 0.650239 0.245 Uiso 1 1 calc R U . B 1
C35 C 0.3871(3) 1.0426(7) 0.5940(3) 0.110(3) Uani 1 1 d D U . B 1
H35A H 0.368168 1.066650 0.591407 0.132 Uiso 1 1 calc R U . B 1
H35B H 0.385090 1.037730 0.572207 0.132 Uiso 1 1 calc R U . B 1
C36 C 0.4124(4) 1.1047(12) 0.6151(4) 0.145(4) Uani 1 1 d D U . B 1
H36A H 0.431761 1.078782 0.619806 0.174 Uiso 1 1 calc R U . B 1
H36B H 0.409877 1.163151 0.604291 0.174 Uiso 1 1 calc R U . B 1
C37 C 0.3920(2) 0.8095(7) 0.6810(2) 0.053(2) Uani 1 1 d . . . C 1
H37A H 0.393741 0.839529 0.700486 0.063 Uiso 1 1 calc R U . C 1
H37B H 0.407012 0.761274 0.688260 0.063 Uiso 1 1 calc R U . C 1
C38 C 0.3615(2) 0.7717(6) 0.66091(19) 0.050(2) Uani 1 1 d . . . C 1
H38A H 0.359008 0.717416 0.671220 0.059 Uiso 1 1 calc R U . C 1
H38B H 0.346180 0.815856 0.658202 0.059 Uiso 1 1 calc R U . C 1
C39 C 0.3127(2) 0.9197(6) 0.5798(2) 0.051(2) Uani 1 1 d . . . D 1
C40 C 0.2895(2) 0.9807(8) 0.5804(3) 0.112(5) Uani 1 1 d D U . D 1
C41 C 0.2634(3) 0.9248(10) 0.5768(4) 0.142(6) Uani 1 1 d D U . D 1
H41A H 0.254957 0.890936 0.556391 0.213 Uiso 1 1 calc R U . D 1
H41B H 0.270454 0.883343 0.595159 0.213 Uiso 1 1 calc R U . D 1
H41C H 0.248168 0.964008 0.576480 0.213 Uiso 1 1 calc DR U . D 1
C42 C 0.3026(4) 1.0327(14) 0.6116(4) 0.202(10) Uani 1 1 d D U . D 1
H42A H 0.310049 0.991352 0.630033 0.303 Uiso 1 1 calc R U . D 1
H42B H 0.319012 1.069638 0.613563 0.303 Uiso 1 1 calc R U . D 1
H42C H 0.287217 1.071018 0.611540 0.303 Uiso 1 1 calc R U . D 1
C43 C 0.2777(4) 1.0425(13) 0.5513(4) 0.163(7) Uani 1 1 d D U . D 1
H43C H 0.294176 1.082097 0.554357 0.196 Uiso 1 1 calc R U . D 1
H43D H 0.272286 1.005595 0.531787 0.196 Uiso 1 1 calc R U . D 1
C44 C 0.2528(5) 1.0971(16) 0.5444(6) 0.296(14) Uani 1 1 d D U . D 1
H44A H 0.247619 1.133380 0.525039 0.444 Uiso 1 1 calc R U . D 1
H44B H 0.235858 1.059360 0.540291 0.444 Uiso 1 1 calc DR U . D 1
H44C H 0.257851 1.136220 0.562967 0.444 Uiso 1 1 calc R U . D 1
C45 C 0.27447(19) 0.6550(6) 0.51387(19) 0.047(2) Uani 1 1 d . . . E 1
H45A H 0.283701 0.598760 0.512289 0.056 Uiso 1 1 calc R U . E 1
H45B H 0.252665 0.650891 0.499180 0.056 Uiso 1 1 calc R U . E 1
C46 C 0.28154(18) 0.6705(6) 0.54863(18) 0.0449(19) Uani 1 1 d . . . E 1
H46A H 0.268926 0.718794 0.549524 0.054 Uiso 1 1 calc R U . E 1
H46B H 0.278012 0.615544 0.557798 0.054 Uiso 1 1 calc R U . E 1
C47 C 0.3145(2) 0.4517(6) 0.58828(19) 0.054(2) Uani 1 1 d D . . F 1
C48 C 0.3014(3) 0.3760(7) 0.5639(3) 0.087(3) Uani 1 1 d D U . F 1
C49 C 0.2671(3) 0.3824(12) 0.5481(4) 0.148(6) Uani 1 1 d D U . F 1
H49A H 0.257722 0.341478 0.529501 0.223 Uiso 1 1 calc R U . F 1
H49B H 0.260698 0.443547 0.540583 0.223 Uiso 1 1 calc R U . F 1
H49C H 0.261220 0.366115 0.564123 0.223 Uiso 1 1 calc R U . F 1
C50 C 0.3084(4) 0.3883(8) 0.5369(3) 0.110(5) Uani 1 1 d D U . F 1
H50A H 0.301176 0.446780 0.526764 0.165 Uiso 1 1 calc R U . F 1
H50B H 0.329965 0.384782 0.545801 0.165 Uiso 1 1 calc R U . F 1
H50C H 0.298554 0.341410 0.520578 0.165 Uiso 1 1 calc R U . F 1
C51 C 0.3111(4) 0.2904(9) 0.5813(4) 0.129(5) Uani 1 1 d D U . F 1
H51A H 0.303906 0.285754 0.597062 0.155 Uiso 1 1 calc R U . F 1
H51B H 0.302185 0.240854 0.565475 0.155 Uiso 1 1 calc R U . F 1
C52 C 0.3436(4) 0.2819(10) 0.5985(5) 0.137(6) Uani 1 1 d D U . F 1
H52A H 0.352350 0.336479 0.595494 0.206 Uiso 1 1 calc R U . F 1
H52B H 0.349236 0.230901 0.589836 0.206 Uiso 1 1 calc R U . F 1
H52C H 0.350874 0.272785 0.621777 0.206 Uiso 1 1 calc R U . F 1
C55 C 0.38594(19) 0.5076(7) 0.6548(2) 0.051(2) Uani 1 1 d . . . G 1
H55A H 0.403636 0.543201 0.659149 0.062 Uiso 1 1 calc R U . G 1
H55B H 0.381930 0.463491 0.637565 0.062 Uiso 1 1 calc R U . G 1
C56 C 0.3907(2) 0.4619(7) 0.6852(2) 0.055(2) Uani 1 1 d . . . G 1
H56A H 0.403784 0.409182 0.689988 0.066 Uiso 1 1 calc R U . G 1
H56B H 0.400079 0.503088 0.704038 0.066 Uiso 1 1 calc R U . G 1
C57 C 0.28959(18) 0.6783(6) 0.62237(19) 0.047(2) Uani 1 1 d . . . H 1
H57A H 0.281119 0.718306 0.603185 0.057 Uiso 1 1 calc R U . H 1
H57B H 0.296102 0.714969 0.642173 0.057 Uiso 1 1 calc R U . H 1
C58 C 0.26735(18) 0.6120(6) 0.6193(2) 0.048(2) Uani 1 1 d . . . H 1
H58A H 0.252637 0.639104 0.624273 0.058 Uiso 1 1 calc R U . H 1
H58B H 0.256700 0.586987 0.596983 0.058 Uiso 1 1 calc R U . H 1
O45A O 0.3877(5) 0.1446(11) 0.7295(4) 0.153(7) Uani 0.661(18) 1 d D U P I 1
H45C H 0.386227 0.200019 0.730955 0.184 Uiso 0.661(18) 1 d R U P I 1
C61A C 0.3409(5) 0.1630(7) 0.6802(6) 0.105(5) Uani 0.661(18) 1 d D U P I 1
H61A H 0.336445 0.152867 0.657574 0.126 Uiso 0.661(18) 1 d R U P I 1
H61B H 0.324774 0.134748 0.682633 0.126 Uiso 0.661(18) 1 d R U P I 1
C62A C 0.3729(5) 0.1312(15) 0.6948(4) 0.118(5) Uani 0.661(18) 1 d D U P I 1
H62A H 0.370236 0.065660 0.692721 0.142 Uiso 0.661(18) 1 d R U P I 1
H62B H 0.387790 0.147322 0.688353 0.142 Uiso 0.661(18) 1 d R U P I 1
O45B O 0.4082(8) 0.175(2) 0.7236(8) 0.138(9) Uani 0.339(18) 1 d D U P I 2
H45D H 0.413304 0.228677 0.726264 0.165 Uiso 0.339(18) 1 d R U P I 2
C61B C 0.3556(9) 0.1689(15) 0.6820(10) 0.103(5) Uani 0.339(18) 1 d D U P I 2
H61C H 0.361295 0.167187 0.664832 0.123 Uiso 0.339(18) 1 calc R U P I 2
H61D H 0.338337 0.128542 0.674623 0.123 Uiso 0.339(18) 1 calc R U P I 2
C62B C 0.3812(8) 0.125(3) 0.7119(11) 0.118(6) Uani 0.339(18) 1 d D U P I 2
H62C H 0.375936 0.120560 0.729284 0.142 Uiso 0.339(18) 1 calc R U P I 2
H62D H 0.384252 0.063761 0.706256 0.142 Uiso 0.339(18) 1 calc R U P I 2
C63 C 0.2502(2) 0.5930(10) 0.6861(3) 0.077(3) Uani 1 1 d . . . . .
H63A H 0.232886 0.606318 0.688991 0.093 Uiso 1 1 d R U . . .
H63B H 0.254565 0.646215 0.676850 0.093 Uiso 1 1 d R U . . .
C64 C 0.2771(2) 0.5683(8) 0.7183(3) 0.066(3) Uani 1 1 d . . . . .
H64A H 0.284832 0.621244 0.732684 0.079 Uiso 1 1 calc R U . . .
H64B H 0.271878 0.521968 0.729517 0.079 Uiso 1 1 calc R U . . .
C65 C 0.4039(2) 0.3861(7) 0.7627(2) 0.063(3) Uani 1 1 d . . . . .
H65A H 0.414894 0.430499 0.757285 0.075 Uiso 1 1 calc R U . . .
H65B H 0.418312 0.352119 0.782098 0.075 Uiso 1 1 calc R U . . .
C66 C 0.3818(2) 0.4311(7) 0.7690(2) 0.060(3) Uani 1 1 d . . . . .
H66A H 0.373758 0.389037 0.778909 0.072 Uiso 1 1 calc R U . . .
H66B H 0.390984 0.482187 0.784016 0.072 Uiso 1 1 calc R U . . .
C67 C 0.3008(3) 0.3082(7) 0.7200(3) 0.074(3) Uani 1 1 d . . . . .
C68 C 0.2939(4) 0.2500(9) 0.7421(4) 0.122(5) Uani 1 1 d D U . . .
C69 C 0.2870(5) 0.3100(11) 0.7631(5) 0.147(6) Uani 1 1 d D U . . .
H69D H 0.303255 0.306683 0.785722 0.220 Uiso 1 1 calc R U . . .
H69E H 0.268394 0.290582 0.761937 0.220 Uiso 1 1 calc R U . . .
H69F H 0.284836 0.371568 0.755336 0.220 Uiso 1 1 calc R U . . .
C70 C 0.3196(4) 0.1887(11) 0.7627(4) 0.139(6) Uani 1 1 d D U . . .
H70D H 0.333800 0.189466 0.754793 0.208 Uiso 1 1 calc R U . . .
H70E H 0.312092 0.127920 0.761395 0.208 Uiso 1 1 calc R U . . .
H70F H 0.329468 0.208947 0.785415 0.208 Uiso 1 1 calc R U . . .
C71 C 0.2667(4) 0.1963(13) 0.7216(5) 0.166(6) Uani 1 1 d D U . . .
H71C H 0.263097 0.157060 0.736126 0.199 Uiso 1 1 calc R U . . .
H71D H 0.249568 0.237386 0.710756 0.199 Uiso 1 1 calc R U . . .
C72 C 0.2677(6) 0.1419(15) 0.6972(6) 0.202(10) Uani 1 1 d D U . . .
H72D H 0.279629 0.171690 0.689211 0.303 Uiso 1 1 calc R U . . .
H72E H 0.247369 0.132867 0.679102 0.303 Uiso 1 1 calc R U . . .
H72F H 0.276588 0.084045 0.706628 0.303 Uiso 1 1 calc R U . . .
C73 C 0.3928(2) 0.6978(7) 0.74624(19) 0.051(2) Uani 1 1 d . . . . .
H73A H 0.379598 0.744835 0.731426 0.061 Uiso 1 1 calc R U . . .
H73B H 0.400386 0.661733 0.734370 0.061 Uiso 1 1 calc R U . . .
C74 C 0.4182(2) 0.7390(7) 0.7756(2) 0.058(2) Uani 1 1 d . . . . .
H74A H 0.434279 0.695069 0.787600 0.070 Uiso 1 1 calc R U . . .
H74B H 0.426335 0.790643 0.769635 0.070 Uiso 1 1 calc R U . . .
C75 C 0.3355(3) 0.5340(7) 0.7930(2) 0.064(3) Uani 1 1 d . . . . .
H75A H 0.350480 0.489084 0.806897 0.077 Uiso 1 1 calc R U . . .
H75B H 0.316661 0.502891 0.778185 0.077 Uiso 1 1 calc R U . . .
C76 C 0.3308(2) 0.5997(7) 0.8132(2) 0.060(2) Uani 1 1 d . . . . .
H76A H 0.311598 0.631169 0.800044 0.072 Uiso 1 1 calc R U . . .
H76B H 0.330460 0.569717 0.831626 0.072 Uiso 1 1 calc R U . . .
C77 C 0.3251(2) 0.7707(6) 0.7386(2) 0.049(2) Uani 1 1 d . . . . .
C78 C 0.3080(3) 0.8570(8) 0.7233(3) 0.094(4) Uani 1 1 d . U . . .
C79 C 0.2897(4) 0.8520(9) 0.6884(4) 0.145(7) Uani 1 1 d . U . . .
H79A H 0.287990 0.911452 0.678979 0.218 Uiso 1 1 d R U . . .
H79B H 0.269823 0.830138 0.682608 0.218 Uiso 1 1 d R U . . .
H79C H 0.298874 0.811122 0.679772 0.218 Uiso 1 1 d R U . . .
C80 C 0.2850(5) 0.8643(13) 0.7363(6) 0.164(7) Uani 1 1 d . U . . .
H80A H 0.291690 0.915455 0.751124 0.246 Uiso 1 1 d R U . . .
H80B H 0.285290 0.810475 0.748186 0.246 Uiso 1 1 d R U . . .
H80C H 0.264631 0.875095 0.718514 0.246 Uiso 1 1 d R U . . .
C81 C 0.3246(4) 0.9359(11) 0.7363(5) 0.136(5) Uani 1 1 d . U . . .
H81A H 0.333305 0.938032 0.760265 0.163 Uiso 1 1 calc R U . . .
H81B H 0.311999 0.989299 0.726629 0.163 Uiso 1 1 calc R U . . .
C82 C 0.3485(4) 0.9310(10) 0.7274(4) 0.118(5) Uani 1 1 d . U . . .
H82A H 0.363806 0.888591 0.741822 0.178 Uiso 1 1 calc R U . . .
H82B H 0.357419 0.990044 0.729782 0.178 Uiso 1 1 calc R U . . .
H82C H 0.339848 0.910997 0.704800 0.178 Uiso 1 1 calc R U . . .
C83 C 0.4617(2) 0.5009(7) 0.83386(19) 0.057(2) Uani 1 1 d . . . . .
H83A H 0.454505 0.540871 0.814766 0.069 Uiso 1 1 calc R U . . .
H83B H 0.446947 0.452698 0.828649 0.069 Uiso 1 1 calc R U . . .
C84 C 0.4919(2) 0.4622(7) 0.84266(19) 0.057(2) Uani 1 1 d . . . . .
H84A H 0.489828 0.414575 0.827189 0.068 Uiso 1 1 calc R U . . .
H84B H 0.505258 0.509096 0.842418 0.068 Uiso 1 1 calc R U . . .
C85 C 0.3821(3) 0.6003(9) 0.9058(3) 0.089(4) Uani 1 1 d . . . . .
H85A H 0.381041 0.588199 0.925726 0.106 Uiso 1 1 calc R U . . .
H85B H 0.374511 0.547261 0.891460 0.106 Uiso 1 1 calc R U . . .
C86 C 0.4118(2) 0.6175(8) 0.9139(2) 0.071(3) Uani 1 1 d . . . . .
H86A H 0.423542 0.561735 0.920689 0.085 Uiso 1 1 calc R U . . .
H86B H 0.420972 0.660612 0.932142 0.085 Uiso 1 1 calc R U . . .
O43A O 0.1985(4) 0.3202(15) 0.5826(5) 0.152(7) Uani 0.614(9) 1 d D U P J 1
H43E H 0.193846 0.286508 0.593520 0.182 Uiso 0.614(9) 1 calc R U P J 1
C59A C 0.2528(5) 0.2998(12) 0.6194(5) 0.110(5) Uani 0.614(9) 1 d D U P J 1
H59A H 0.253047 0.249749 0.633110 0.132 Uiso 0.614(9) 1 calc R U P J 1
H59B H 0.271293 0.296526 0.618016 0.132 Uiso 0.614(9) 1 calc R U P J 1
C60A C 0.2258(4) 0.291(2) 0.5852(5) 0.126(5) Uani 0.614(9) 1 d D U P J 1
H60A H 0.229533 0.325322 0.569799 0.152 Uiso 0.614(9) 1 calc R U P J 1
H60B H 0.223651 0.227262 0.578582 0.152 Uiso 0.614(9) 1 calc R U P J 1
O70A O 0.3105(4) 0.7299(13) 0.8750(5) 0.127(5) Uani 0.614(9) 1 d D U P J 1
H70G H 0.325617 0.702475 0.877466 0.152 Uiso 0.614(9) 1 calc R U P J 1
C87A C 0.3179(4) 0.8673(14) 0.8440(7) 0.111(4) Uani 0.614(9) 1 d D U P J 1
H87A H 0.306619 0.894840 0.822185 0.134 Uiso 0.614(9) 1 calc R U P J 1
H87B H 0.323443 0.913748 0.860970 0.134 Uiso 0.614(9) 1 calc R U P J 1
C88A C 0.3006(6) 0.7907(16) 0.8484(6) 0.114(5) Uani 0.614(9) 1 d D U P J 1
H88A H 0.282352 0.818288 0.846184 0.137 Uiso 0.614(9) 1 calc R U P J 1
H88B H 0.294030 0.752639 0.828879 0.137 Uiso 0.614(9) 1 calc R U P J 1
O2W O 0.3058(5) 0.9840(14) 0.8997(7) 0.203(14) Uani 0.614(9) 1 d . . P J 1
H2WA H 0.309111 0.957686 0.917232 0.244 Uiso 0.614(9) 1 d R U P J 1
H2WB H 0.288433 1.006971 0.890725 0.244 Uiso 0.614(9) 1 d R U P J 1
O43B O 0.2257(8) 0.170(2) 0.5941(9) 0.194(11) Uani 0.386(9) 1 d D U P J 2
H43F H 0.212592 0.162091 0.574574 0.233 Uiso 0.386(9) 1 d R U P J 2
C59B C 0.2296(6) 0.3149(19) 0.6218(10) 0.120(5) Uani 0.386(9) 1 d D U P J 2
H59C H 0.210578 0.337616 0.603763 0.144 Uiso 0.386(9) 1 calc R U P J 2
H59D H 0.226247 0.290555 0.639162 0.144 Uiso 0.386(9) 1 calc R U P J 2
C60B C 0.2438(7) 0.246(3) 0.6100(11) 0.131(6) Uani 0.386(9) 1 d D U P J 2
H60C H 0.248915 0.275369 0.594689 0.157 Uiso 0.386(9) 1 calc R U P J 2
H60D H 0.262629 0.225119 0.628881 0.157 Uiso 0.386(9) 1 calc R U P J 2
O70B O 0.3188(7) 0.785(2) 0.8942(8) 0.124(7) Uani 0.386(9) 1 d D U P J 2
H70H H 0.314883 0.785856 0.909440 0.149 Uiso 0.386(9) 1 calc R U P J 2
C87B C 0.3226(8) 0.861(3) 0.8557(8) 0.108(5) Uani 0.386(9) 1 d D U P J 2
H87C H 0.303521 0.828725 0.843220 0.129 Uiso 0.386(9) 1 calc R U P J 2
H87D H 0.319304 0.921553 0.846241 0.129 Uiso 0.386(9) 1 calc R U P J 2
C88B C 0.3273(10) 0.873(2) 0.8900(8) 0.118(6) Uani 0.386(9) 1 d D U P J 2
H88C H 0.348262 0.886468 0.906107 0.142 Uiso 0.386(9) 1 calc R U P J 2
H88D H 0.314083 0.919333 0.890789 0.142 Uiso 0.386(9) 1 calc R U P J 2
C89 C 0.3999(4) 1.0368(6) 0.8135(4) 0.109(3) Uani 1 1 d D U . . .
H89C H 0.405167 1.062009 0.834985 0.130 Uiso 1 1 calc R U . . .
H89D H 0.379485 1.055748 0.797258 0.130 Uiso 1 1 calc R U . . .
C90 C 0.4228(3) 1.0649(12) 0.8029(4) 0.144(4) Uani 1 1 d D U . . .
H90C H 0.418585 1.032321 0.782896 0.172 Uiso 1 1 calc R U . . .
H90D H 0.420825 1.129524 0.798053 0.172 Uiso 1 1 calc R U . . .
O66 O 0.4528(3) 1.0453(9) 0.8286(3) 0.200(6) Uani 1 1 d D U . . .
H66D H 0.455175 0.989839 0.830747 0.240 Uiso 1 1 calc R U . . .
C91 C 0.4818(2) 0.8118(6) 0.8519(2) 0.057(2) Uani 1 1 d . . . . .
H91A H 0.500454 0.846826 0.862120 0.068 Uiso 1 1 calc R U . . .
H91B H 0.482105 0.771338 0.835561 0.068 Uiso 1 1 calc R U . . .
C92 C 0.4793(2) 0.7581(6) 0.8775(2) 0.053(2) Uani 1 1 d . . . . .
H92A H 0.492396 0.704943 0.883796 0.063 Uiso 1 1 calc R U . . .
H92B H 0.485129 0.794644 0.897195 0.063 Uiso 1 1 calc R U . . .
C93 C 0.4219(3) 0.8856(6) 0.8983(2) 0.062(3) Uani 1 1 d . . . . .
C94 C 0.4369(3) 0.9422(7) 0.9291(3) 0.080(3) Uani 1 1 d D U . . .
C95 C 0.4228(4) 0.9263(11) 0.9506(3) 0.118(5) Uani 1 1 d D U . . .
H95A H 0.433318 0.877694 0.965921 0.177 Uiso 1 1 calc R U . . .
H95B H 0.401785 0.910180 0.936851 0.177 Uiso 1 1 calc DR U . . .
H95C H 0.424297 0.980800 0.962744 0.177 Uiso 1 1 calc R U . . .
C96 C 0.4691(3) 0.9213(10) 0.9455(3) 0.106(5) Uani 1 1 d . U . . .
H96A H 0.472146 0.858055 0.951522 0.160 Uiso 1 1 calc R U . . .
H96B H 0.479738 0.957919 0.965154 0.160 Uiso 1 1 calc R U . . .
H96C H 0.476755 0.934068 0.930708 0.160 Uiso 1 1 calc R U . . .
C97 C 0.4295(3) 1.0394(9) 0.9178(4) 0.116(4) Uani 1 1 d D U . . .
H97C H 0.437027 1.054181 0.902825 0.139 Uiso 1 1 calc R U . . .
H97D H 0.439033 1.080043 0.936776 0.139 Uiso 1 1 calc R U . . .
C98 C 0.3954(4) 1.0507(12) 0.9002(6) 0.215(11) Uani 1 1 d D U . . .
H98A H 0.390157 1.112473 0.892822 0.323 Uiso 1 1 calc R U . . .
H98B H 0.386113 1.010467 0.881453 0.323 Uiso 1 1 calc R U . . .
H98C H 0.388112 1.036239 0.915285 0.323 Uiso 1 1 calc DR U . . .
O73 O 0.3010(4) 0.6518(14) 0.4225(4) 0.216(7) Uani 1 1 d D U . . .
H73 H 0.290572 0.683879 0.427500 0.259 Uiso 1 1 calc R U . . .
O74 O 0.2748(5) 0.7169(19) 0.3765(5) 0.286(9) Uani 1 1 d . U . . .
C99B C 0.2940(6) 0.666(2) 0.3937(4) 0.236(8) Uani 1 1 d D U . . .
C10B C 0.3120(5) 0.6074(17) 0.3846(5) 0.239(7) Uani 1 1 d D U . . .
C11B C 0.3025(5) 0.619(2) 0.3487(5) 0.225(10) Uani 1 1 d D U . . .
H11C H 0.314443 0.580190 0.343088 0.337 Uiso 1 1 calc R U . . .
H11D H 0.281360 0.603704 0.335226 0.337 Uiso 1 1 calc R U . . .
H11E H 0.305454 0.681464 0.344609 0.337 Uiso 1 1 calc R U . . .
C12B C 0.3439(5) 0.629(2) 0.4084(6) 0.251(11) Uani 1 1 d D U . . .
H12D H 0.347979 0.691004 0.405578 0.376 Uiso 1 1 calc R U . . .
H12E H 0.356910 0.589328 0.404620 0.376 Uiso 1 1 calc R U . . .
H12F H 0.347545 0.620229 0.430638 0.376 Uiso 1 1 calc R U . . .
C13B C 0.3071(6) 0.5112(17) 0.3905(6) 0.258(9) Uani 1 1 d D U . . .
H13C H 0.321039 0.472673 0.387463 0.309 Uiso 1 1 calc R U . . .
H13D H 0.311654 0.504578 0.413360 0.309 Uiso 1 1 calc R U . . .
C14B C 0.2763(6) 0.4810(18) 0.3685(8) 0.298(14) Uani 1 1 d D U . . .
H14A H 0.274267 0.418595 0.373303 0.447 Uiso 1 1 calc R U . . .
H14B H 0.262432 0.518051 0.371805 0.447 Uiso 1 1 calc R U . . .
H14C H 0.271818 0.486144 0.345906 0.447 Uiso 1 1 calc DR U . . .
O1W O 0.27934(17) 0.7700(7) 0.44430(18) 0.101(3) Uani 1 1 d . . . . .
H1WA H 0.283829 0.753815 0.463417 0.122 Uiso 1 1 d R U . . .
H1WB H 0.269209 0.817765 0.440038 0.122 Uiso 1 1 d DR U . . .

loop_
_atom_site_aniso_label
_atom_site_aniso_U_11
_atom_site_aniso_U_22
_atom_site_aniso_U_33
_atom_site_aniso_U_23
_atom_site_aniso_U_13
_atom_site_aniso_U_12
Ti1 0.0548(9) 0.0510(9) 0.0286(7) -0.0088(6) 0.0157(7) -0.0001(8)
Ti2 0.0562(9) 0.0414(9) 0.0352(7) 0.0015(6) 0.0159(7) 0.0030(7)
Ti3 0.0531(9) 0.0409(8) 0.0243(6) -0.0031(6) 0.0121(6) 0.0039(7)
Ti4 0.0516(9) 0.0443(8) 0.0246(6) 0.0034(6) 0.0139(6) 0.0069(7)
Ti5 0.0448(8) 0.0417(8) 0.0259(6) 0.0021(6) 0.0104(6) 0.0031(7)
Ti6 0.0490(9) 0.0400(8) 0.0293(7) 0.0056(6) 0.0082(6) 0.0053(7)
Ti7 0.0480(9) 0.0415(8) 0.0359(7) -0.0019(6) 0.0138(6) -0.0006(7)
Ti8 0.0441(8) 0.0391(8) 0.0233(6) 0.0008(5) 0.0077(6) 0.0023(6)
Ti9 0.0458(8) 0.0426(8) 0.0256(6) 0.0036(6) 0.0076(6) 0.0006(7)
Ti10 0.0696(11) 0.0383(9) 0.0357(8) 0.0058(6) 0.0152(7) 0.0034(8)
Ti11 0.0569(10) 0.0563(11) 0.0430(9) 0.0058(8) 0.0147(8) -0.0083(8)
Ti12 0.0504(9) 0.0438(9) 0.0258(7) 0.0044(6) 0.0093(6) 0.0043(7)
Ti13 0.0614(10) 0.0428(9) 0.0274(7) 0.0033(6) 0.0148(7) 0.0008(7)
Ti14 0.0545(9) 0.0385(8) 0.0254(6) 0.0049(6) 0.0124(6) -0.0029(7)
Ti15 0.0777(12) 0.0377(8) 0.0325(7) 0.0046(6) 0.0187(8) -0.0021(8)
Ti16 0.0743(12) 0.0484(10) 0.0369(8) 0.0020(7) 0.0244(8) 0.0027(8)
O1 0.072(4) 0.050(4) 0.049(3) -0.010(3) 0.028(3) 0.007(3)
O2 0.281(16) 0.196(14) 0.143(11) 0.017(11) 0.049(11) 0.036(13)
O3 0.056(4) 0.061(4) 0.028(3) -0.011(3) 0.012(3) -0.002(3)
O4 0.055(3) 0.054(4) 0.025(3) 0.000(2) 0.012(2) 0.006(3)
O5 0.063(4) 0.054(4) 0.035(3) -0.011(3) 0.015(3) -0.002(3)
O6 0.060(4) 0.044(3) 0.046(3) -0.006(3) 0.020(3) -0.004(3)
O7 0.083(4) 0.040(3) 0.060(4) 0.006(3) 0.033(3) 0.011(3)
O8 0.144(10) 0.108(9) 0.217(13) 0.033(9) 0.026(10) 0.017(9)
O9 0.054(4) 0.048(4) 0.031(3) -0.007(2) 0.013(3) 0.005(3)
O10 0.055(3) 0.038(3) 0.042(3) -0.008(3) 0.018(3) 0.004(3)
O11 0.055(3) 0.042(3) 0.029(3) -0.005(2) 0.018(2) -0.002(3)
O12 0.054(3) 0.043(3) 0.026(3) -0.005(2) 0.014(2) 0.006(3)
O13 0.055(3) 0.053(4) 0.031(3) -0.003(3) 0.017(3) 0.002(3)
O14 0.057(3) 0.048(3) 0.025(2) 0.002(2) 0.018(2) 0.007(3)
O15 0.053(3) 0.049(3) 0.032(3) 0.004(2) 0.018(3) 0.006(3)
O16 0.067(4) 0.048(4) 0.047(3) 0.015(3) 0.028(3) 0.010(3)
O17 0.044(3) 0.048(3) 0.029(3) 0.004(2) 0.013(2) 0.004(3)
O18 0.058(4) 0.047(4) 0.033(3) 0.007(2) 0.019(3) 0.007(3)
O19 0.055(4) 0.044(3) 0.038(3) 0.006(3) 0.020(3) 0.002(3)
O20 0.050(3) 0.049(3) 0.023(2) 0.003(2) 0.012(2) 0.008(3)
O21 0.049(3) 0.048(3) 0.033(3) -0.003(2) 0.014(2) 0.000(3)
O22 0.050(3) 0.043(3) 0.027(3) 0.002(2) 0.010(2) 0.001(3)
O23 0.043(3) 0.041(3) 0.030(3) 0.002(2) 0.010(2) 0.000(2)
O24 0.083(5) 0.056(4) 0.053(4) 0.021(3) 0.023(3) 0.010(4)
O25 0.205(12) 0.185(12) 0.098(8) 0.042(8) -0.008(8) -0.088(10)
O26 0.042(3) 0.047(3) 0.027(3) 0.005(2) 0.005(2) 0.002(3)
O27 0.049(3) 0.053(4) 0.030(3) 0.010(3) 0.006(2) 0.008(3)
O28 0.056(4) 0.047(4) 0.040(3) 0.002(3) 0.011(3) 0.010(3)
O29 0.057(4) 0.043(3) 0.045(3) -0.007(3) 0.018(3) -0.003(3)
O30 0.091(5) 0.052(4) 0.067(4) -0.002(3) 0.045(4) -0.012(3)
O32 0.047(3) 0.046(3) 0.028(3) -0.002(2) 0.011(2) -0.004(3)
O33 0.049(3) 0.051(4) 0.044(3) -0.011(3) 0.018(3) -0.009(3)
O34 0.045(3) 0.042(3) 0.024(2) 0.001(2) 0.008(2) 0.005(3)
O35 0.052(3) 0.035(3) 0.032(3) -0.001(2) 0.012(2) -0.001(3)
O36 0.058(4) 0.045(3) 0.029(3) 0.001(2) 0.011(3) -0.006(3)
O37 0.045(3) 0.041(3) 0.027(3) -0.001(2) 0.009(2) 0.000(3)
O38 0.052(3) 0.054(4) 0.031(3) 0.009(3) 0.011(3) 0.000(3)
O39 0.046(3) 0.044(3) 0.026(3) 0.000(2) 0.008(2) 0.002(3)
O40 0.052(3) 0.051(4) 0.031(3) 0.005(2) 0.011(3) 0.007(3)
O41 0.051(3) 0.053(4) 0.033(3) 0.002(3) 0.010(3) -0.004(3)
O42 0.077(5) 0.089(6) 0.067(4) -0.014(4) 0.024(4) -0.030(4)
O44 0.121(6) 0.038(3) 0.056(4) 0.008(3) 0.037(4) 0.008(4)
O46 0.053(3) 0.048(3) 0.027(3) 0.006(2) 0.008(2) 0.005(3)
O47 0.082(5) 0.046(4) 0.043(3) 0.014(3) 0.020(3) 0.020(3)
O48 0.079(5) 0.067(5) 0.049(4) 0.016(3) 0.023(4) -0.004(4)
O49 0.087(5) 0.058(4) 0.063(4) 0.008(4) 0.033(4) -0.010(4)
O50 0.047(3) 0.043(3) 0.028(3) 0.009(2) 0.009(2) 0.010(3)
O51 0.051(3) 0.061(4) 0.037(3) 0.006(3) 0.017(3) 0.009(3)
O52 0.053(4) 0.079(5) 0.047(4) 0.008(3) 0.015(3) -0.005(4)
O53 0.058(4) 0.045(4) 0.034(3) 0.002(3) 0.010(3) 0.003(3)
O54 0.076(4) 0.042(3) 0.038(3) 0.002(3) 0.025(3) 0.007(3)
O55 0.053(3) 0.051(3) 0.024(2) 0.008(2) 0.011(2) 0.004(3)
O56 0.066(4) 0.047(4) 0.032(3) 0.004(3) 0.019(3) -0.004(3)
O57 0.059(4) 0.049(3) 0.028(3) 0.006(2) 0.015(3) -0.004(3)
O58 0.061(4) 0.052(4) 0.037(3) 0.001(3) 0.021(3) 0.000(3)
O59 0.060(4) 0.041(3) 0.027(3) -0.001(2) 0.013(2) -0.008(3)
O60 0.055(3) 0.044(3) 0.022(2) 0.001(2) 0.012(2) -0.005(3)
O61 0.057(4) 0.045(3) 0.029(3) 0.001(2) 0.014(3) 0.000(3)
O62 0.059(4) 0.041(3) 0.033(3) 0.002(2) 0.016(3) -0.005(3)
O63 0.079(5) 0.044(4) 0.044(3) 0.007(3) 0.023(3) -0.010(3)
O64 0.080(4) 0.041(3) 0.029(3) 0.001(2) 0.025(3) -0.002(3)
O65 0.116(5) 0.040(3) 0.058(4) 0.008(3) 0.041(4) -0.001(3)
O67 0.105(6) 0.050(4) 0.046(4) -0.003(3) 0.034(4) -0.005(4)
O68 0.088(5) 0.045(4) 0.040(3) -0.002(3) 0.026(3) -0.001(3)
O69 0.099(5) 0.078(5) 0.071(4) 0.007(4) 0.047(4) 0.021(4)
O71 0.069(4) 0.076(5) 0.048(4) 0.012(3) 0.031(3) 0.007(4)
O72 0.068(4) 0.051(4) 0.027(3) 0.007(2) 0.022(3) -0.001(3)
C1 0.136(8) 0.069(6) 0.098(6) 0.012(5) 0.038(6) 0.034(6)
C2 0.180(10) 0.085(8) 0.083(7) 0.012(6) 0.040(7) 0.072(7)
C3 0.080(6) 0.051(5) 0.020(4) 0.001(3) 0.018(4) 0.009(5)
C4 0.058(5) 0.054(5) 0.030(4) -0.007(4) 0.016(4) 0.002(4)
C5 0.072(6) 0.032(4) 0.040(4) -0.009(4) 0.025(4) 0.006(4)
C6 0.067(5) 0.051(5) 0.047(4) -0.003(4) 0.022(4) 0.012(4)
C7 0.086(8) 0.071(8) 0.097(9) -0.020(7) 0.018(7) 0.022(7)
C8 0.127(10) 0.077(8) 0.065(7) 0.004(6) 0.043(7) 0.041(7)
C9 0.084(6) 0.074(6) 0.066(6) 0.008(5) 0.026(5) 0.014(5)
C10 0.141(12) 0.131(12) 0.112(11) 0.013(10) 0.049(10) 0.030(10)
C11 0.126(7) 0.067(6) 0.105(7) 0.014(6) 0.042(6) 0.019(6)
C12 0.141(9) 0.107(8) 0.159(9) 0.026(8) 0.040(9) 0.006(9)
C13 0.047(5) 0.038(5) 0.051(5) -0.002(4) 0.015(4) 0.009(4)
C14 0.075(6) 0.056(5) 0.064(5) -0.011(4) 0.025(4) -0.012(4)
C15A 0.087(10) 0.058(9) 0.079(9) -0.018(8) 0.024(8) -0.009(8)
C16A 0.086(10) 0.059(9) 0.066(9) -0.008(8) 0.012(8) -0.016(8)
C17A 0.074(7) 0.067(7) 0.077(7) -0.013(6) 0.030(6) -0.013(6)
C18A 0.109(13) 0.101(13) 0.118(13) -0.008(12) 0.023(11) -0.013(12)
C15B 0.089(10) 0.069(10) 0.085(10) -0.007(9) 0.021(9) -0.017(9)
C16B 0.089(11) 0.060(10) 0.080(10) -0.026(9) 0.023(9) -0.009(9)
C17B 0.080(8) 0.068(7) 0.079(7) -0.017(7) 0.024(7) -0.009(7)
C18B 0.110(17) 0.100(17) 0.109(17) -0.042(15) -0.001(15) 0.019(15)
C19 0.056(5) 0.062(6) 0.023(4) 0.007(4) 0.007(4) 0.014(5)
C20 0.077(7) 0.069(7) 0.027(4) 0.008(4) 0.018(4) 0.008(5)
C21 0.055(5) 0.065(6) 0.047(5) 0.012(4) 0.024(4) 0.012(5)
C22 0.065(6) 0.066(6) 0.052(5) 0.016(5) 0.031(5) 0.014(5)
C23 0.061(6) 0.045(5) 0.031(4) 0.010(4) 0.017(4) 0.009(4)
C24 0.101(7) 0.073(6) 0.094(7) 0.043(5) 0.068(6) 0.023(5)
C25 0.138(12) 0.080(9) 0.128(11) 0.037(8) 0.049(9) -0.019(9)
C26 0.146(11) 0.093(9) 0.138(11) 0.050(8) 0.095(9) 0.035(9)
C27 0.122(9) 0.088(8) 0.121(8) 0.047(7) 0.054(7) 0.018(7)
C28 0.171(14) 0.102(11) 0.117(12) 0.048(10) 0.017(11) -0.008(11)
C29 0.046(5) 0.071(7) 0.035(4) -0.007(4) 0.008(4) 0.003(5)
C30 0.042(5) 0.068(6) 0.031(4) -0.001(4) 0.005(4) 0.012(4)
C31 0.058(5) 0.053(5) 0.027(4) -0.005(4) 0.015(4) 0.005(4)
C32 0.049(5) 0.046(5) 0.034(4) 0.000(4) 0.012(4) 0.006(4)
C33 0.143(8) 0.096(7) 0.092(7) 0.033(6) 0.032(6) -0.002(7)
C34 0.164(10) 0.115(9) 0.098(8) 0.029(7) 0.017(8) -0.017(8)
O31 0.226(10) 0.184(9) 0.143(9) -0.019(8) 0.047(9) -0.015(9)
C35 0.128(6) 0.086(5) 0.099(5) 0.004(4) 0.043(5) -0.016(5)
C36 0.160(7) 0.118(6) 0.115(6) 0.000(6) 0.037(6) -0.017(6)
C37 0.060(6) 0.058(6) 0.031(4) -0.006(4) 0.015(4) -0.012(5)
C38 0.060(5) 0.048(5) 0.033(4) -0.007(4) 0.017(4) 0.000(4)
C39 0.054(5) 0.036(5) 0.048(5) 0.000(4) 0.014(4) -0.001(4)
C40 0.066(7) 0.101(9) 0.138(10) -0.044(7) 0.026(7) 0.027(6)
C41 0.076(8) 0.145(13) 0.196(14) -0.083(11) 0.060(9) -0.004(9)
C42 0.099(11) 0.194(15) 0.189(15) -0.109(13) -0.021(11) 0.056(11)
C43 0.102(9) 0.130(11) 0.173(12) -0.035(9) 0.005(9) 0.040(8)
C44 0.209(18) 0.222(19) 0.27(2) -0.031(18) -0.021(18) 0.035(17)
C45 0.047(5) 0.045(5) 0.034(4) 0.000(4) 0.010(4) 0.006(4)
C46 0.038(4) 0.055(5) 0.030(4) 0.004(4) 0.008(3) 0.000(4)
C47 0.053(5) 0.053(6) 0.027(4) -0.004(4) -0.002(4) 0.001(4)
C48 0.149(9) 0.056(5) 0.066(6) -0.030(5) 0.060(6) -0.039(6)
C49 0.167(13) 0.144(13) 0.115(11) -0.064(10) 0.055(10) -0.071(11)
C50 0.197(13) 0.058(7) 0.077(7) -0.038(6) 0.070(8) -0.040(8)
C51 0.179(10) 0.068(7) 0.108(8) -0.026(6) 0.046(8) -0.026(8)
C52 0.174(14) 0.063(8) 0.168(14) -0.031(9) 0.080(12) -0.019(10)
C55 0.043(5) 0.067(6) 0.033(4) 0.004(4) 0.011(4) 0.000(4)
C56 0.056(6) 0.060(6) 0.037(4) 0.011(4) 0.015(4) 0.012(5)
C57 0.044(5) 0.059(6) 0.029(4) 0.003(4) 0.011(3) 0.007(4)
C58 0.039(4) 0.055(5) 0.035(4) 0.011(4) 0.007(3) 0.003(4)
O45A 0.188(13) 0.060(8) 0.125(10) 0.010(8) 0.011(10) 0.007(9)
C61A 0.148(8) 0.045(5) 0.082(6) 0.002(5) 0.027(7) 0.003(6)
C62A 0.161(9) 0.053(6) 0.089(7) 0.007(6) 0.023(8) 0.010(7)
O45B 0.167(14) 0.066(11) 0.117(12) 0.011(11) 0.022(12) 0.011(11)
C61B 0.146(9) 0.045(6) 0.079(7) 0.002(6) 0.027(7) 0.008(7)
C62B 0.159(9) 0.051(7) 0.090(8) 0.004(7) 0.021(8) 0.008(7)
C63 0.059(6) 0.114(10) 0.059(6) 0.016(7) 0.030(5) 0.006(7)
C64 0.056(6) 0.079(7) 0.062(6) 0.005(5) 0.030(5) 0.007(5)
C65 0.061(6) 0.061(6) 0.042(5) 0.008(4) 0.007(4) 0.018(5)
C66 0.069(6) 0.051(6) 0.031(4) 0.008(4) 0.004(4) 0.013(5)
C67 0.101(9) 0.048(6) 0.048(6) 0.011(5) 0.019(6) -0.018(6)
C68 0.172(11) 0.100(9) 0.114(9) 0.036(7) 0.086(8) -0.034(8)
C69 0.225(15) 0.115(12) 0.154(13) 0.024(10) 0.134(12) -0.021(12)
C70 0.185(14) 0.120(12) 0.112(11) 0.065(9) 0.074(10) 0.028(11)
C71 0.194(12) 0.124(11) 0.145(11) 0.036(9) 0.058(10) -0.055(9)
C72 0.220(17) 0.152(17) 0.181(18) 0.018(14) 0.060(16) -0.027(15)
C73 0.051(5) 0.064(6) 0.030(4) -0.003(4) 0.014(4) -0.009(4)
C74 0.069(6) 0.057(6) 0.044(5) 0.002(4) 0.025(5) 0.001(5)
C75 0.092(8) 0.053(6) 0.045(5) 0.005(4) 0.033(5) -0.010(5)
C76 0.063(6) 0.073(7) 0.041(5) -0.001(5) 0.023(4) -0.005(5)
C77 0.054(5) 0.045(5) 0.045(5) 0.010(4) 0.021(4) 0.006(4)
C78 0.125(9) 0.057(6) 0.090(7) 0.002(5) 0.046(6) 0.044(6)
C79 0.146(12) 0.066(8) 0.106(10) 0.007(7) -0.026(9) 0.056(8)
C80 0.164(14) 0.123(12) 0.193(15) 0.022(12) 0.080(12) 0.071(11)
C81 0.151(10) 0.074(7) 0.121(9) 0.002(7) 0.021(8) 0.029(8)
C82 0.166(14) 0.074(9) 0.105(10) 0.017(8) 0.060(10) 0.029(9)
C83 0.074(6) 0.064(6) 0.022(4) -0.001(4) 0.015(4) 0.002(5)
C84 0.075(6) 0.063(6) 0.025(4) 0.001(4) 0.019(4) 0.005(5)
C85 0.103(10) 0.098(10) 0.067(7) 0.040(7) 0.044(7) 0.010(8)
C86 0.076(7) 0.091(8) 0.054(6) 0.035(6) 0.039(5) 0.020(6)
O43A 0.111(10) 0.174(13) 0.118(11) -0.016(10) 0.017(9) -0.054(11)
C59A 0.095(7) 0.117(8) 0.090(7) -0.028(7) 0.025(6) -0.034(7)
C60A 0.103(8) 0.135(9) 0.103(8) -0.025(7) 0.022(7) -0.033(8)
O70A 0.107(10) 0.116(12) 0.155(12) -0.003(10) 0.064(10) 0.029(9)
C87A 0.115(7) 0.102(7) 0.100(7) 0.007(7) 0.040(7) 0.016(6)
C88A 0.115(8) 0.104(9) 0.107(8) 0.010(8) 0.043(8) 0.022(7)
O2W 0.124(16) 0.109(16) 0.30(3) -0.105(19) 0.047(19) -0.047(13)
O43B 0.154(14) 0.170(15) 0.151(14) -0.013(14) -0.004(13) -0.026(14)
C59B 0.100(7) 0.123(8) 0.096(7) -0.023(7) 0.019(7) -0.033(7)
C60B 0.108(8) 0.131(9) 0.106(8) -0.022(8) 0.018(8) -0.033(8)
O70B 0.123(11) 0.121(12) 0.116(12) -0.005(11) 0.050(10) 0.017(11)
C87B 0.113(8) 0.098(8) 0.095(8) 0.013(7) 0.039(7) 0.019(7)
C88B 0.119(9) 0.108(9) 0.104(9) 0.009(9) 0.038(9) 0.020(8)
C89 0.139(6) 0.059(4) 0.088(5) 0.012(4) 0.027(5) -0.012(5)
C90 0.162(7) 0.086(5) 0.112(6) 0.016(5) 0.015(6) -0.017(6)
O66 0.209(10) 0.126(8) 0.158(9) 0.030(7) 0.010(8) -0.033(8)
C91 0.068(6) 0.047(5) 0.043(5) 0.007(4) 0.019(4) -0.014(5)
C92 0.057(5) 0.053(5) 0.036(4) 0.004(4) 0.014(4) -0.013(4)
C93 0.095(8) 0.033(5) 0.046(5) -0.004(4) 0.027(5) -0.004(5)
C94 0.127(8) 0.055(5) 0.059(5) -0.019(4) 0.048(5) -0.015(6)
C95 0.159(12) 0.128(11) 0.071(8) -0.049(8) 0.059(8) -0.053(10)
C96 0.109(9) 0.102(9) 0.065(7) -0.036(7) 0.011(7) 0.007(8)
C97 0.154(9) 0.063(6) 0.092(7) -0.026(6) 0.033(7) -0.006(7)
C98 0.207(17) 0.105(13) 0.222(17) -0.018(13) 0.022(15) -0.003(14)
O73 0.225(14) 0.311(18) 0.112(9) 0.040(11) 0.084(10) 0.090(13)
O74 0.289(17) 0.36(2) 0.137(12) -0.030(14) 0.050(12) 0.144(16)
C99B 0.216(12) 0.323(16) 0.122(10) -0.005(12) 0.047(10) 0.119(12)
C10B 0.200(12) 0.321(16) 0.139(10) -0.007(12) 0.042(9) 0.107(12)
C11B 0.184(16) 0.33(2) 0.132(14) -0.001(17) 0.056(13) 0.085(17)
C12B 0.169(17) 0.34(2) 0.160(16) -0.014(18) 0.016(14) 0.097(18)
C13B 0.209(14) 0.317(18) 0.164(12) -0.010(14) 0.030(11) 0.108(14)
C14B 0.25(2) 0.30(2) 0.209(19) -0.02(2) 0.012(17) 0.11(2)
O1W 0.087(6) 0.145(9) 0.047(4) 0.022(5) 0.015(4) 0.018(6)

loop_
_atom_type_symbol
_atom_type_description
_atom_type_scat_dispersion_real
_atom_type_scat_dispersion_imag
_atom_type_scat_source
C C 0.0033 0.0016 'International Tables Vol C Tables 4.2.6.8 and 6.1.1.4'
H H 0.0000 0.0000 'International Tables Vol C Tables 4.2.6.8 and 6.1.1.4'
N N 0.0061 0.0033 'International Tables Vol C Tables 4.2.6.8 and 6.1.1.4'
O O 0.0106 0.0060 'International Tables Vol C Tables 4.2.6.8 and 6.1.1.4'
Ti Ti 0.2776 0.4457 'International Tables Vol C Tables 4.2.6.8 and 6.1.1.4'

loop_
_geom_angle_atom_site_label_1
_geom_angle_atom_site_label_2
_geom_angle_atom_site_label_3
_geom_angle
_geom_angle_site_symmetry_1
_geom_angle_site_symmetry_3
O1 Ti1 O3 98.0(3) . .
O1 Ti1 O13 103.5(3) . .
O3 Ti1 O13 156.6(3) . .
O1 Ti1 O11 100.0(3) . .
O3 Ti1 O11 94.2(3) . .
O13 Ti1 O11 73.1(2) . .
O1 Ti1 O5 92.2(3) . .
O3 Ti1 O5 98.2(3) . .
O13 Ti1 O5 90.2(3) . .
O11 Ti1 O5 161.2(2) . .
O1 Ti1 O4 170.9(3) . .
O3 Ti1 O4 77.4(2) . .
O13 Ti1 O4 82.5(2) . .
O11 Ti1 O4 88.2(2) . .
O5 Ti1 O4 80.9(2) . .
O1 Ti1 Ti3 108.1(2) . .
O3 Ti1 Ti3 127.3(2) . .
O13 Ti1 Ti3 35.91(19) . .
O11 Ti1 Ti3 37.50(15) . .
O5 Ti1 Ti3 124.77(17) . .
O4 Ti1 Ti3 80.77(15) . .
O7 Ti2 O16 93.5(3) . .
O7 Ti2 O13 105.6(3) . .
O16 Ti2 O13 159.6(3) . .
O7 Ti2 O61 98.3(3) . 2_656
O16 Ti2 O61 96.4(3) . 2_656
O13 Ti2 O61 74.2(2) . 2_656
O7 Ti2 O6 92.0(3) . .
O16 Ti2 O6 96.9(3) . .
O13 Ti2 O6 89.6(3) . .
O61 Ti2 O6 162.6(3) 2_656 .
O7 Ti2 O15 169.4(3) . .
O16 Ti2 O15 77.6(2) . .
O13 Ti2 O15 84.0(2) . .
O61 Ti2 O15 88.5(2) 2_656 .
O6 Ti2 O15 83.4(2) . .
O7 Ti2 Ti3 109.7(2) . .
O16 Ti2 Ti3 130.1(2) . .
O13 Ti2 Ti3 36.18(17) . .
O61 Ti2 Ti3 38.54(16) 2_656 .
O6 Ti2 Ti3 124.51(19) . .
O15 Ti2 Ti3 80.64(17) . .
O14 Ti3 O13 91.3(3) . .
O14 Ti3 O12 93.2(2) . .
O13 Ti3 O12 145.2(2) . .
O14 Ti3 O11 92.9(2) . .
O13 Ti3 O11 70.6(2) . .
O12 Ti3 O11 74.7(2) . .
O14 Ti3 O61 89.5(2) . 2_656
O13 Ti3 O61 71.4(2) . 2_656
O12 Ti3 O61 143.1(2) . 2_656
O11 Ti3 O61 142.0(2) . 2_656
O14 Ti3 O9 177.1(2) . .
O13 Ti3 O9 89.2(2) . .
O12 Ti3 O9 88.0(2) . .
O11 Ti3 O9 90.0(2) . .
O61 Ti3 O9 88.0(2) 2_656 .
O14 Ti3 O60 92.1(2) . 2_656
O13 Ti3 O60 145.6(2) . 2_656
O12 Ti3 O60 68.7(2) . 2_656
O11 Ti3 O60 143.2(2) . 2_656
O61 Ti3 O60 74.4(2) 2_656 2_656
O9 Ti3 O60 85.9(2) . 2_656
O14 Ti3 Ti2 86.13(19) . .
O13 Ti3 Ti2 34.84(16) . .
O12 Ti3 Ti2 179.33(17) . .
O11 Ti3 Ti2 105.30(17) . .
O61 Ti3 Ti2 37.02(16) 2_656 .
O9 Ti3 Ti2 92.67(19) . .
O60 Ti3 Ti2 111.39(17) 2_656 .
O14 Ti3 Ti1 89.26(17) . .
O13 Ti3 Ti1 34.88(16) . .
O12 Ti3 Ti1 110.64(15) . .
O11 Ti3 Ti1 36.03(17) . .
O61 Ti3 Ti1 106.19(17) 2_656 .
O9 Ti3 Ti1 92.75(16) . .
O60 Ti3 Ti1 178.53(18) 2_656 .
Ti2 Ti3 Ti1 69.30(5) . .
O14 Ti3 Ti14 103.28(19) . 2_656
O13 Ti3 Ti14 165.45(19) . 2_656
O12 Ti3 Ti14 36.18(15) . 2_656
O11 Ti3 Ti14 108.67(17) . 2_656
O61 Ti3 Ti14 107.62(17) 2_656 2_656
O9 Ti3 Ti14 76.22(18) . 2_656
O60 Ti3 Ti14 35.06(16) 2_656 2_656
Ti2 Ti3 Ti14 144.09(6) . 2_656
Ti1 Ti3 Ti14 143.89(6) . 2_656
O14 Ti3 Ti4 23.22(18) . .
O13 Ti3 Ti4 68.17(18) . .
O12 Ti3 Ti4 110.61(17) . .
O11 Ti3 Ti4 83.08(17) . .
O61 Ti3 Ti4 84.49(18) 2_656 .
O9 Ti3 Ti4 157.39(18) . .
O60 Ti3 Ti4 112.30(16) 2_656 .
Ti2 Ti3 Ti4 68.74(5) . .
Ti1 Ti3 Ti4 69.14(5) . .
Ti14 Ti3 Ti4 126.39(6) 2_656 .
O14 Ti4 O4 100.7(2) . .
O14 Ti4 O15 94.5(3) . .
O4 Ti4 O15 95.4(3) . .
O14 Ti4 O20 96.8(2) . .
O4 Ti4 O20 159.7(2) . .
O15 Ti4 O20 93.5(2) . .
O14 Ti4 O17 165.9(3) . .
O4 Ti4 O17 91.9(2) . .
O15 Ti4 O17 90.7(2) . .
O20 Ti4 O17 69.8(2) . .
O14 Ti4 O18 88.8(3) . .
O4 Ti4 O18 85.0(2) . .
O15 Ti4 O18 176.6(3) . .
O20 Ti4 O18 85.1(2) . .
O17 Ti4 O18 85.9(2) . .
O14 Ti4 Ti5 129.98(19) . .
O4 Ti4 Ti5 123.39(18) . .
O15 Ti4 Ti5 102.85(18) . .
O20 Ti4 Ti5 36.48(16) . .
O17 Ti4 Ti5 35.92(16) . .
O18 Ti4 Ti5 74.21(17) . .
O14 Ti4 Ti3 24.60(19) . .
O4 Ti4 Ti3 82.13(18) . .
O15 Ti4 Ti3 80.26(18) . .
O20 Ti4 Ti3 117.41(17) . .
O17 Ti4 Ti3 168.58(18) . .
O18 Ti4 Ti3 103.14(18) . .
Ti5 Ti4 Ti3 153.26(6) . .
O34 Ti5 O23 89.9(2) . .
O34 Ti5 O17 91.1(2) . .
O23 Ti5 O17 144.8(2) . .
O34 Ti5 O21 90.5(2) . .
O23 Ti5 O21 71.4(2) . .
O17 Ti5 O21 143.8(2) . .
O34 Ti5 O20 95.5(2) . .
O23 Ti5 O20 145.4(2) . .
O17 Ti5 O20 69.4(2) . .
O21 Ti5 O20 74.4(2) . .
O34 Ti5 O19 179.6(2) . .
O23 Ti5 O19 89.7(2) . .
O17 Ti5 O19 89.1(2) . .
O21 Ti5 O19 89.4(2) . .
O20 Ti5 O19 84.9(2) . .
O34 Ti5 O22 93.1(2) . .
O23 Ti5 O22 70.7(2) . .
O17 Ti5 O22 74.1(2) . .
O21 Ti5 O22 141.9(2) . .
O20 Ti5 O22 142.6(2) . .
O19 Ti5 O22 86.7(2) . .
O34 Ti5 Ti7 85.70(17) . .
O23 Ti5 Ti7 34.97(15) . .
O17 Ti5 Ti7 176.78(18) . .
O21 Ti5 Ti7 36.90(16) . .
O20 Ti5 Ti7 111.28(16) . .
O19 Ti5 Ti7 94.05(18) . .
O22 Ti5 Ti7 105.61(17) . .
O34 Ti5 Ti6 88.49(17) . .
O23 Ti5 Ti6 34.60(15) . .
O17 Ti5 Ti6 110.27(16) . .
O21 Ti5 Ti6 105.95(17) . .
O20 Ti5 Ti6 176.03(17) . .
O19 Ti5 Ti6 91.14(17) . .
O22 Ti5 Ti6 36.38(16) . .
Ti7 Ti5 Ti6 69.28(5) . .
O34 Ti5 Ti4 104.26(18) . .
O23 Ti5 Ti4 165.86(17) . .
O17 Ti5 Ti4 36.84(16) . .
O21 Ti5 Ti4 108.24(17) . .
O20 Ti5 Ti4 35.15(14) . .
O19 Ti5 Ti4 76.12(17) . .
O22 Ti5 Ti4 107.54(17) . .
Ti7 Ti5 Ti4 144.68(6) . .
Ti6 Ti5 Ti4 143.21(6) . .
O34 Ti5 Ti8 23.34(17) . .
O23 Ti5 Ti8 66.70(17) . .
O17 Ti5 Ti8 108.28(17) . .
O21 Ti5 Ti8 85.72(17) . .
O20 Ti5 Ti8 115.88(16) . .
O19 Ti5 Ti8 156.27(18) . .
O22 Ti5 Ti8 82.94(17) . .
Ti7 Ti5 Ti8 68.54(5) . .
Ti6 Ti5 Ti8 68.06(5) . .
Ti4 Ti5 Ti8 127.40(6) . .
O24 Ti6 O27 95.9(3) . .
O24 Ti6 O23 104.6(3) . .
O27 Ti6 O23 157.4(3) . .
O24 Ti6 O22 100.7(3) . .
O27 Ti6 O22 92.9(3) . .
O23 Ti6 O22 74.2(2) . .
O24 Ti6 O28 89.3(3) . .
O27 Ti6 O28 99.2(3) . .
O23 Ti6 O28 90.6(2) . .
O22 Ti6 O28 163.4(2) . .
O24 Ti6 O26 167.7(3) . .
O27 Ti6 O26 77.9(2) . .
O23 Ti6 O26 83.6(2) . .
O22 Ti6 O26 90.3(2) . .
O28 Ti6 O26 81.3(2) . .
O24 Ti6 Ti5 109.5(3) . .
O27 Ti6 Ti5 127.4(2) . .
O23 Ti6 Ti5 35.90(17) . .
O22 Ti6 Ti5 38.61(15) . .
O28 Ti6 Ti5 125.46(17) . .
O26 Ti6 Ti5 82.56(15) . .
O30 Ti7 O33 95.5(3) . .
O30 Ti7 O23 105.1(3) . .
O33 Ti7 O23 157.9(3) . .
O30 Ti7 O21 98.1(3) . .
O33 Ti7 O21 95.3(3) . .
O23 Ti7 O21 74.3(2) . .
O30 Ti7 O29 91.1(3) . .
O33 Ti7 O29 98.2(3) . .
O23 Ti7 O29 89.4(2) . .
O21 Ti7 O29 162.9(2) . .
O30 Ti7 O32 169.7(3) . .
O33 Ti7 O32 77.7(2) . .
O23 Ti7 O32 82.9(2) . .
O21 Ti7 O32 90.3(2) . .
O29 Ti7 O32 82.3(2) . .
O30 Ti7 Ti5 109.5(2) . .
O33 Ti7 Ti5 128.6(2) . .
O23 Ti7 Ti5 36.12(17) . .
O21 Ti7 Ti5 38.66(16) . .
O29 Ti7 Ti5 124.43(17) . .
O32 Ti7 Ti5 80.84(16) . .
O34 Ti8 O26 101.1(2) . .
O34 Ti8 O32 93.7(3) . .
O26 Ti8 O32 96.1(2) . .
O34 Ti8 O39 96.4(2) . .
O26 Ti8 O39 158.7(3) . .
O32 Ti8 O39 94.6(2) . .
O34 Ti8 O37 165.5(2) . .
O26 Ti8 O37 91.9(2) . .
O32 Ti8 O37 91.2(2) . .
O39 Ti8 O37 69.5(2) . .
O34 Ti8 O35 89.1(2) . .
O26 Ti8 O35 83.5(2) . .
O32 Ti8 O35 177.1(3) . .
O39 Ti8 O35 84.8(2) . .
O37 Ti8 O35 86.0(2) . .
O34 Ti8 Ti9 129.86(18) . .
O26 Ti8 Ti9 122.73(18) . .
O32 Ti8 Ti9 103.54(17) . .
O39 Ti8 Ti9 36.39(17) . .
O37 Ti8 Ti9 35.62(15) . .
O35 Ti8 Ti9 74.39(16) . .
O34 Ti8 Ti5 24.32(18) . .
O26 Ti8 Ti5 82.62(18) . .
O32 Ti8 Ti5 80.16(17) . .
O39 Ti8 Ti5 117.39(18) . .
O37 Ti8 Ti5 169.15(17) . .
O35 Ti8 Ti5 102.59(17) . .
Ti9 Ti8 Ti5 153.13(6) . .
O50 Ti9 O37 93.7(2) . .
O50 Ti9 O41 91.0(2) . .
O37 Ti9 O41 145.2(2) . .
O50 Ti9 O38 92.2(2) . .
O37 Ti9 O38 74.6(2) . .
O41 Ti9 O38 70.8(2) . .
O50 Ti9 O40 90.4(2) . .
O37 Ti9 O40 143.1(3) . .
O41 Ti9 O40 71.2(2) . .
O38 Ti9 O40 141.9(3) . .
O50 Ti9 O39 93.4(2) . .
O37 Ti9 O39 69.1(2) . .
O41 Ti9 O39 145.0(2) . .
O38 Ti9 O39 143.5(2) . .
O40 Ti9 O39 74.1(2) . .
O50 Ti9 O36 178.6(3) . .
O37 Ti9 O36 87.4(2) . .
O41 Ti9 O36 88.5(2) . .
O38 Ti9 O36 88.9(2) . .
O40 Ti9 O36 88.1(2) . .
O39 Ti9 O36 86.2(2) . .
O50 Ti9 Ti10 86.28(17) . .
O37 Ti9 Ti10 179.67(18) . .
O41 Ti9 Ti10 35.15(17) . .
O38 Ti9 Ti10 105.75(17) . .
O40 Ti9 Ti10 36.58(17) . .
O39 Ti9 Ti10 110.61(16) . .
O36 Ti9 Ti10 92.57(17) . .
O50 Ti9 Ti11 89.29(19) . .
O37 Ti9 Ti11 111.10(17) . .
O41 Ti9 Ti11 34.43(18) . .
O38 Ti9 Ti11 36.53(16) . .
O40 Ti9 Ti11 105.60(18) . .
O39 Ti9 Ti11 177.34(16) . .
O36 Ti9 Ti11 91.12(18) . .
Ti10 Ti9 Ti11 69.23(6) . .
O50 Ti9 Ti8 104.23(19) . .
O37 Ti9 Ti8 36.75(16) . .
O41 Ti9 Ti8 164.69(18) . .
O38 Ti9 Ti8 109.15(16) . .
O40 Ti9 Ti8 106.91(18) . .
O39 Ti9 Ti8 34.77(15) . .
O36 Ti9 Ti8 76.19(17) . .
Ti10 Ti9 Ti8 142.94(7) . .
Ti11 Ti9 Ti8 144.52(6) . .
O50 Ti9 Ti12 24.01(18) . .
O37 Ti9 Ti12 111.70(16) . .
O41 Ti9 Ti12 67.14(17) . .
O38 Ti9 Ti12 82.23(16) . .
O40 Ti9 Ti12 85.11(16) . .
O39 Ti9 Ti12 114.12(15) . .
O36 Ti9 Ti12 155.65(18) . .
Ti10 Ti9 Ti12 68.41(5) . .
Ti11 Ti9 Ti12 68.40(5) . .
Ti8 Ti9 Ti12 128.15(6) . .
O44 Ti10 O47 94.0(3) . .
O44 Ti10 O41 105.4(3) . .
O47 Ti10 O41 159.5(3) . .
O44 Ti10 O40 99.4(3) . .
O47 Ti10 O40 95.4(3) . .
O41 Ti10 O40 75.2(3) . .
O44 Ti10 O48 90.4(4) . .
O47 Ti10 O48 97.3(3) . .
O41 Ti10 O48 89.2(3) . .
O40 Ti10 O48 163.3(3) . .
O44 Ti10 O46 168.6(3) . .
O47 Ti10 O46 77.8(3) . .
O41 Ti10 O46 83.8(2) . .
O40 Ti10 O46 89.2(2) . .
O48 Ti10 O46 82.9(3) . .
O44 Ti10 Ti9 110.7(2) . .
O47 Ti10 Ti9 129.0(2) . .
O41 Ti10 Ti9 37.26(19) . .
O40 Ti10 Ti9 38.55(17) . .
O48 Ti10 Ti9 125.1(2) . .
O46 Ti10 Ti9 80.61(15) . .
O42 Ti11 O52 95.8(4) . .
O42 Ti11 O41 104.4(4) . .
O52 Ti11 O41 158.2(3) . .
O42 Ti11 O38 99.8(3) . .
O52 Ti11 O38 94.0(3) . .
O41 Ti11 O38 74.6(3) . .
O42 Ti11 O49 90.6(4) . .
O52 Ti11 O49 98.9(3) . .
O41 Ti11 O49 89.2(3) . .
O38 Ti11 O49 162.5(3) . .
O42 Ti11 O51 169.5(3) . .
O52 Ti11 O51 78.0(3) . .
O41 Ti11 O51 83.2(2) . .
O38 Ti11 O51 89.2(2) . .
O49 Ti11 O51 82.0(3) . .
O42 Ti11 Ti9 108.2(3) . .
O52 Ti11 Ti9 128.2(2) . .
O41 Ti11 Ti9 36.72(18) . .
O38 Ti11 Ti9 38.09(18) . .
O49 Ti11 Ti9 125.1(2) . .
O51 Ti11 Ti9 82.26(17) . .
O50 Ti12 O51 102.0(3) . .
O50 Ti12 O46 93.9(2) . .
O51 Ti12 O46 95.9(3) . .
O50 Ti12 O55 95.2(3) . .
O51 Ti12 O55 159.3(3) . .
O46 Ti12 O55 94.3(2) . .
O50 Ti12 O57 165.4(3) . .
O51 Ti12 O57 91.8(2) . .
O46 Ti12 O57 89.6(2) . .
O55 Ti12 O57 70.4(2) . .
O50 Ti12 O53 88.5(2) . .
O51 Ti12 O53 84.3(3) . .
O46 Ti12 O53 177.5(2) . .
O55 Ti12 O53 84.6(2) . .
O57 Ti12 O53 87.9(2) . .
O50 Ti12 Ti13 129.5(2) . .
O51 Ti12 Ti13 122.70(18) . .
O46 Ti12 Ti13 102.88(16) . .
O55 Ti12 Ti13 36.99(16) . .
O57 Ti12 Ti13 36.08(17) . .
O53 Ti12 Ti13 74.94(16) . .
O50 Ti12 Ti9 25.01(19) . .
O51 Ti12 Ti9 82.86(17) . .
O46 Ti12 Ti9 79.90(16) . .
O55 Ti12 Ti9 116.71(17) . .
O57 Ti12 Ti9 167.56(18) . .
O53 Ti12 Ti9 102.60(16) . .
Ti13 Ti12 Ti9 153.25(7) . .
O59 Ti13 O64 91.5(3) . .
O59 Ti13 O57 95.4(3) . .
O64 Ti13 O57 144.6(3) . .
O59 Ti13 O56 90.6(3) . .
O64 Ti13 O56 71.7(2) . .
O57 Ti13 O56 142.7(2) . .
O59 Ti13 O58 92.8(3) . .
O64 Ti13 O58 71.0(2) . .
O57 Ti13 O58 74.1(2) . .
O56 Ti13 O58 142.5(3) . .
O59 Ti13 O54 176.3(3) . .
O64 Ti13 O54 87.7(2) . .
O57 Ti13 O54 87.3(2) . .
O56 Ti13 O54 85.7(3) . .
O58 Ti13 O54 90.4(3) . .
O59 Ti13 O55 92.2(2) . .
O64 Ti13 O55 145.5(3) . .
O57 Ti13 O55 69.0(2) . .
O56 Ti13 O55 74.0(2) . .
O58 Ti13 O55 143.0(3) . .
O54 Ti13 O55 86.4(2) . .
O59 Ti13 Ti15 87.37(19) . .
O64 Ti13 Ti15 34.99(18) . .
O57 Ti13 Ti15 177.19(19) . .
O56 Ti13 Ti15 37.04(16) . .
O58 Ti13 Ti15 105.85(18) . .
O54 Ti13 Ti15 89.90(19) . .
O55 Ti13 Ti15 111.01(18) . .
O59 Ti13 Ti16 89.33(18) . .
O64 Ti13 Ti16 34.69(18) . .
O57 Ti13 Ti16 110.58(17) . .
O56 Ti13 Ti16 106.30(17) . .
O58 Ti13 Ti16 36.53(18) . .
O54 Ti13 Ti16 92.10(17) . .
O55 Ti13 Ti16 178.43(18) . .
Ti15 Ti13 Ti16 69.37(5) . .
O59 Ti13 Ti12 104.86(18) . .
O64 Ti13 Ti12 163.61(19) . .
O57 Ti13 Ti12 36.72(15) . .
O56 Ti13 Ti12 106.24(17) . .
O58 Ti13 Ti12 108.85(18) . .
O54 Ti13 Ti12 75.87(17) . .
O55 Ti13 Ti12 34.87(17) . .
Ti15 Ti13 Ti12 142.35(6) . .
Ti16 Ti13 Ti12 144.20(7) . .
O59 Ti13 Ti14 24.21(17) . .
O64 Ti13 Ti14 67.37(18) . .
O57 Ti13 Ti14 113.54(17) . .
O56 Ti13 Ti14 85.18(17) . .
O58 Ti13 Ti14 82.95(17) . .
O54 Ti13 Ti14 155.07(18) . .
O55 Ti13 Ti14 113.15(17) . .
Ti15 Ti13 Ti14 69.15(5) . .
Ti16 Ti13 Ti14 68.41(5) . .
Ti12 Ti13 Ti14 129.00(6) . .
O59 Ti14 O72 100.6(3) . .
O59 Ti14 O62 94.6(2) . .
O72 Ti14 O62 95.7(3) . .
O59 Ti14 O60 95.6(2) . .
O72 Ti14 O60 160.0(2) . .
O62 Ti14 O60 94.5(3) . .
O59 Ti14 O12 165.3(3) . 2_656
O72 Ti14 O12 92.5(2) . 2_656
O62 Ti14 O12 90.8(2) . 2_656
O60 Ti14 O12 70.3(2) . 2_656
O59 Ti14 O10 87.5(2) . 2_656
O72 Ti14 O10 84.6(3) . 2_656
O62 Ti14 O10 177.8(3) . 2_656
O60 Ti14 O10 84.6(2) . 2_656
O12 Ti14 O10 87.1(2) 2_656 2_656
O59 Ti14 Ti3 129.4(2) . 2_656
O72 Ti14 Ti3 123.41(17) . 2_656
O62 Ti14 Ti3 103.58(19) . 2_656
O60 Ti14 Ti3 37.03(14) . 2_656
O12 Ti14 Ti3 35.87(17) 2_656 2_656
O10 Ti14 Ti3 74.53(17) 2_656 2_656
O59 Ti14 Ti13 24.8(2) . .
O72 Ti14 Ti13 82.31(17) . .
O62 Ti14 Ti13 79.90(17) . .
O60 Ti14 Ti13 116.42(15) . .
O12 Ti14 Ti13 168.74(18) 2_656 .
O10 Ti14 Ti13 102.25(17) 2_656 .
Ti3 Ti14 Ti13 152.86(6) 2_656 .
O65 Ti15 O63 95.8(3) . .
O65 Ti15 O64 104.1(3) . .
O63 Ti15 O64 159.4(3) . .
O65 Ti15 O56 98.5(3) . .
O63 Ti15 O56 96.8(3) . .
O64 Ti15 O56 74.9(2) . .
O65 Ti15 O68 90.1(3) . .
O63 Ti15 O68 96.2(3) . .
O64 Ti15 O68 89.5(3) . .
O56 Ti15 O68 163.6(3) . .
O65 Ti15 O62 171.1(3) . .
O63 Ti15 O62 78.6(3) . .
O64 Ti15 O62 82.4(2) . .
O56 Ti15 O62 89.1(2) . .
O68 Ti15 O62 83.7(2) . .
O65 Ti15 Ti13 108.5(3) . .
O63 Ti15 Ti13 130.5(2) . .
O64 Ti15 Ti13 36.66(17) . .
O56 Ti15 Ti13 38.64(18) . .
O68 Ti15 Ti13 125.2(2) . .
O62 Ti15 Ti13 80.40(16) . .
O69 Ti16 O71 95.8(4) . .
O69 Ti16 O64 103.7(3) . .
O71 Ti16 O64 159.1(3) . .
O69 Ti16 O58 97.9(3) . .
O71 Ti16 O58 95.8(3) . .
O64 Ti16 O58 74.3(3) . .
O69 Ti16 O67 92.8(4) . .
O71 Ti16 O67 97.2(3) . .
O64 Ti16 O67 89.4(3) . .
O58 Ti16 O67 162.2(3) . .
O69 Ti16 O72 171.3(3) . .
O71 Ti16 O72 77.9(3) . .
O64 Ti16 O72 83.5(2) . .
O58 Ti16 O72 88.8(2) . .
O67 Ti16 O72 82.2(3) . .
O69 Ti16 Ti13 107.2(3) . .
O71 Ti16 Ti13 130.0(2) . .
O64 Ti16 Ti13 36.12(18) . .
O58 Ti16 Ti13 38.47(18) . .
O67 Ti16 Ti13 124.5(2) . .
O72 Ti16 Ti13 81.56(15) . .
C1 O1 Ti1 147.8(8) . .
C20 O3 Ti1 121.6(5) . .
C19 O4 Ti4 126.2(5) . .
C19 O4 Ti1 107.3(5) . .
Ti4 O4 Ti1 125.3(3) . .
C13 O5 Ti1 137.8(6) . .
C13 O6 Ti2 138.3(6) . .
C11 O7 Ti2 139.8(8) . .
C5 O9 Ti3 131.7(5) . .
C5 O10 Ti14 131.9(6) . 2_656
C4 O11 Ti1 133.3(5) . .
C4 O11 Ti3 120.1(5) . .
Ti1 O11 Ti3 106.5(3) . .
C3 O12 Ti3 117.3(5) . .
C3 O12 Ti14 134.6(6) . 2_656
Ti3 O12 Ti14 108.0(2) . 2_656
Ti2 O13 Ti1 140.1(3) . .
Ti2 O13 Ti3 109.0(3) . .
Ti1 O13 Ti3 109.2(3) . .
Ti4 O14 Ti3 132.2(3) . .
C21 O15 Ti4 124.6(5) . .
C21 O15 Ti2 109.2(5) . .
Ti4 O15 Ti2 126.2(3) . .
C22 O16 Ti2 122.1(5) . .
C32 O17 Ti5 116.1(5) . .
C32 O17 Ti4 136.6(5) . .
Ti5 O17 Ti4 107.2(3) . .
C23 O18 Ti4 133.2(6) . .
C23 O19 Ti5 132.2(6) . .
C29 O20 Ti4 125.2(5) . .
C29 O20 Ti5 117.4(5) . .
Ti4 O20 Ti5 108.4(2) . .
C30 O21 Ti7 133.3(5) . .
C30 O21 Ti5 119.4(5) . .
Ti7 O21 Ti5 104.4(3) . .
C31 O22 Ti6 134.6(5) . .
C31 O22 Ti5 119.9(5) . .
Ti6 O22 Ti5 105.0(2) . .
Ti6 O23 Ti7 140.4(3) . .
Ti6 O23 Ti5 109.5(3) . .
Ti7 O23 Ti5 108.9(3) . .
C33 O24 Ti6 142.5(9) . .
C46 O26 Ti8 126.5(5) . .
C46 O26 Ti6 108.3(4) . .
Ti8 O26 Ti6 124.0(3) . .
C45 O27 Ti6 121.0(5) . .
C39 O28 Ti6 136.2(6) . .
C39 O29 Ti7 138.4(6) . .
C35 O30 Ti7 148.7(8) . .
C38 O32 Ti8 124.5(5) . .
C38 O32 Ti7 109.1(5) . .
Ti8 O32 Ti7 126.2(3) . .
C37 O33 Ti7 120.8(5) . .
Ti8 O34 Ti5 132.3(3) . .
C47 O35 Ti8 133.5(5) . .
C47 O36 Ti9 131.7(6) . .
C57 O37 Ti9 115.8(5) . .
C57 O37 Ti8 136.5(5) . .
Ti9 O37 Ti8 107.6(3) . .
C58 O38 Ti11 134.8(5) . .
C58 O38 Ti9 119.7(5) . .
Ti11 O38 Ti9 105.4(3) . .
C55 O39 Ti8 124.0(5) . .
C55 O39 Ti9 119.2(5) . .
Ti8 O39 Ti9 108.8(3) . .
C56 O40 Ti10 132.2(5) . .
C56 O40 Ti9 117.8(5) . .
Ti10 O40 Ti9 104.9(3) . .
Ti11 O41 Ti10 142.1(3) . .
Ti11 O41 Ti9 108.9(3) . .
Ti10 O41 Ti9 107.6(3) . .
C59A O42 Ti11 141.5(10) . .
C59B O42 Ti11 147.7(17) . .
C61A O44 Ti10 146.7(12) . .
C61B O44 Ti10 146.3(16) . .
C66 O46 Ti12 125.8(5) . .
C66 O46 Ti10 108.0(5) . .
Ti12 O46 Ti10 126.2(3) . .
C65 O47 Ti10 121.3(6) . .
C67 O48 Ti10 137.6(7) . .
C67 O49 Ti11 136.4(8) . .
Ti12 O50 Ti9 131.0(3) . .
C64 O51 Ti12 126.7(6) . .
C64 O51 Ti11 107.2(6) . .
Ti12 O51 Ti11 124.1(3) . .
C63 O52 Ti11 120.8(6) . .
C77 O53 Ti12 131.9(5) . .
C77 O54 Ti13 130.9(6) . .
C73 O55 Ti12 125.6(4) . .
C73 O55 Ti13 117.6(5) . .
Ti12 O55 Ti13 108.1(3) . .
C74 O56 Ti15 131.3(6) . .
C74 O56 Ti13 118.4(6) . .
Ti15 O56 Ti13 104.3(3) . .
C75 O57 Ti13 116.9(5) . .
C75 O57 Ti12 135.8(6) . .
Ti13 O57 Ti12 107.2(3) . .
C76 O58 Ti16 134.6(5) . .
C76 O58 Ti13 120.3(5) . .
Ti16 O58 Ti13 105.0(3) . .
Ti14 O59 Ti13 131.0(3) . .
C83 O60 Ti14 126.2(5) . .
C83 O60 Ti3 117.5(5) . 2_656
Ti14 O60 Ti3 107.9(2) . 2_656
C84 O61 Ti2 132.0(6) . 2_656
C84 O61 Ti3 118.4(5) . 2_656
Ti2 O61 Ti3 104.4(2) 2_656 2_656
C92 O62 Ti14 124.3(5) . .
C92 O62 Ti15 108.8(5) . .
Ti14 O62 Ti15 126.8(3) . .
C91 O63 Ti15 121.4(5) . .
Ti15 O64 Ti16 141.2(3) . .
Ti15 O64 Ti13 108.4(3) . .
Ti16 O64 Ti13 109.2(3) . .
C89 O65 Ti15 152.7(9) . .
C93 O67 Ti16 138.3(6) . .
C93 O68 Ti15 137.5(7) . .
C87A O69 Ti16 164.2(12) . .
C87B O69 Ti16 145.5(16) . .
C85 O71 Ti16 118.9(6) . .
C86 O72 Ti14 126.2(6) . .
C86 O72 Ti16 108.2(6) . .
Ti14 O72 Ti16 124.5(3) . .
O1 C1 C2 112.0(11) . .
O2 C2 C1 97.7(13) . .
O12 C3 C4 103.5(7) . .
O11 C4 C3 105.2(7) . .
O9 C5 O10 124.9(8) . .
O9 C5 C6 118.5(8) . .
O10 C5 C6 116.6(8) . .
C7 C6 C9 110.7(9) . .
C7 C6 C8 111.7(10) . .
C9 C6 C8 104.3(9) . .
C7 C6 C5 113.7(8) . .
C9 C6 C5 109.3(8) . .
C8 C6 C5 106.7(8) . .
C10 C9 C6 116.7(12) . .
O7 C11 C12 105.8(12) . .
O8 C12 C11 98.0(14) . .
O6 C13 O5 123.9(8) . .
O6 C13 C14 118.5(9) . .
O5 C13 C14 117.6(8) . .
C16B C14 C13 112.8(14) . .
C13 C14 C16A 111.4(11) . .
C13 C14 C17A 107.4(10) . .
C16A C14 C17A 115.5(14) . .
C13 C14 C15A 102.2(11) . .
C16A C14 C15A 110.1(13) . .
C17A C14 C15A 109.4(13) . .
C16B C14 C17B 111.1(16) . .
C13 C14 C17B 104.9(11) . .
C16B C14 C15B 111.3(16) . .
C13 C14 C15B 112.3(13) . .
C17B C14 C15B 103.9(17) . .
C18A C17A C14 107.0(17) . .
C18B C17B C14 123(2) . .
O4 C19 C20 104.4(7) . .
O3 C20 C19 108.5(8) . .
O15 C21 C22 105.2(7) . .
O16 C22 C21 107.4(7) . .
O18 C23 O19 124.2(8) . .
O18 C23 C24 119.7(9) . .
O19 C23 C24 116.2(8) . .
C27 C24 C26 116.1(12) . .
C27 C24 C23 112.6(11) . .
C26 C24 C23 111.1(10) . .
C27 C24 C25 106.8(12) . .
C26 C24 C25 104.9(13) . .
C23 C24 C25 104.0(9) . .
C24 C27 C28 110.0(14) . .
O20 C29 C30 105.6(7) . .
O21 C30 C29 104.7(6) . .
O22 C31 C32 104.6(6) . .
O17 C32 C31 105.3(7) . .
O24 C33 C34 112.3(16) . .
O25 C34 C33 109.8(16) . .
O30 C35 C36 109.5(12) . .
O31 C36 C35 104.4(14) . .
O33 C37 C38 108.1(7) . .
O32 C38 C37 105.1(7) . .
O28 C39 O29 124.9(9) . .
O28 C39 C40 114.6(8) . .
O29 C39 C40 120.5(9) . .
C42 C40 C43 111.0(13) . .
C42 C40 C39 110.9(10) . .
C43 C40 C39 108.4(12) . .
C42 C40 C41 109.7(13) . .
C43 C40 C41 107.5(10) . .
C39 C40 C41 109.3(10) . .
C44 C43 C40 118.2(15) . .
O27 C45 C46 106.8(7) . .
O26 C46 C45 106.0(7) . .
O35 C47 O36 123.8(8) . .
O35 C47 C48 119.9(8) . .
O36 C47 C48 115.9(9) . .
C51 C48 C50 115.0(11) . .
C51 C48 C47 109.2(10) . .
C50 C48 C47 110.5(9) . .
C51 C48 C49 108.3(12) . .
C50 C48 C49 106.5(11) . .
C47 C48 C49 107.0(9) . .
C52 C51 C48 111.4(14) . .
O39 C55 C56 105.0(7) . .
O40 C56 C55 105.9(7) . .
O37 C57 C58 106.2(7) . .
O38 C58 C57 104.6(7) . .
O44 C61A C62A 101.2(15) . .
O45A C62A C61A 108.4(18) . .
O44 C61B C62B 125(3) . .
O45B C62B C61B 111(3) . .
O52 C63 C64 106.2(10) . .
O51 C64 C63 106.1(8) . .
O47 C65 C66 106.6(8) . .
O46 C66 C65 105.7(7) . .
O48 C67 O49 125.2(10) . .
O48 C67 C68 117.9(11) . .
O49 C67 C68 117.0(13) . .
C71 C68 C69 107.2(14) . .
C71 C68 C70 109.5(13) . .
C69 C68 C70 110.9(13) . .
C71 C68 C67 109.2(12) . .
C69 C68 C67 108.9(11) . .
C70 C68 C67 111.0(13) . .
C72 C71 C68 115.7(18) . .
O55 C73 C74 107.8(7) . .
O56 C74 C73 103.7(8) . .
O57 C75 C76 106.1(8) . .
O58 C76 C75 106.6(8) . .
O53 C77 O54 125.6(8) . .
O53 C77 C78 117.4(8) . .
O54 C77 C78 116.9(9) . .
C81 C78 C79 117.0(15) . .
C81 C78 C77 114.8(13) . .
C79 C78 C77 113.1(10) . .
C81 C78 C80 100.7(14) . .
C79 C78 C80 104.7(16) . .
C77 C78 C80 104.2(12) . .
C78 C81 C82 104.2(16) . .
O60 C83 C84 105.9(7) . .
O61 C84 C83 104.8(7) . .
C86 C85 O71 108.5(10) . .
C85 C86 O72 107.6(8) . .
O42 C59A C60A 111.3(16) . .
O43A C60A C59A 114.2(19) . .
O69 C87A C88A 98.8(17) . .
O70A C88A C87A 128(2) . .
O42 C59B C60B 100(2) . .
O43B C60B C59B 115.2(9) . .
O69 C87B C88B 125(3) . .
O70B C88B C87B 98(3) . .
O65 C89 C90 102.3(11) . .
O66 C90 C89 110.3(14) . .
O63 C91 C92 108.8(8) . .
O62 C92 C91 105.6(7) . .
O68 C93 O67 123.8(9) . .
O68 C93 C94 117.8(10) . .
O67 C93 C94 118.3(9) . .
C96 C94 C93 106.8(9) . .
C96 C94 C97 113.9(11) . .
C93 C94 C97 106.0(9) . .
C96 C94 C95 113.6(12) . .
C93 C94 C95 111.3(10) . .
C97 C94 C95 105.1(11) . .
C94 C97 C98 108.2(11) . .
O74 C99B O73 123(2) . .
O74 C99B C10B 127.3(18) . .
O73 C99B C10B 109.3(19) . .
C99B C10B C12B 105.4(18) . .
C99B C10B C13B 109(2) . .
C12B C10B C13B 106.7(18) . .
C99B C10B C11B 110.5(17) . .
C12B C10B C11B 116.0(18) . .
C13B C10B C11B 109.0(18) . .
C14B C13B C10B 112.5(14) . .

loop_
_geom_bond_atom_site_label_1
_geom_bond_atom_site_label_2
_geom_bond_distance
_geom_bond_site_symmetry_2
Ti1 O1 1.770(6) .
Ti1 O3 1.842(6) .
Ti1 O13 1.942(5) .
Ti1 O11 1.967(6) .
Ti1 O5 2.024(7) .
Ti1 O4 2.237(6) .
Ti1 Ti3 3.206(2) .
Ti2 O7 1.778(6) .
Ti2 O16 1.874(6) .
Ti2 O13 1.927(6) .
Ti2 O61 1.983(6) 2_656
Ti2 O6 2.044(6) .
Ti2 O15 2.168(6) .
Ti2 Ti3 3.190(2) .
Ti3 O14 1.864(6) .
Ti3 O13 1.992(6) .
Ti3 O12 2.025(6) .
Ti3 O11 2.036(5) .
Ti3 O61 2.052(6) 2_656
Ti3 O9 2.056(6) .
Ti3 O60 2.081(5) 2_656
Ti3 Ti14 3.288(2) 2_656
Ti3 Ti4 3.318(2) .
Ti4 O14 1.765(6) .
Ti4 O4 1.930(5) .
Ti4 O15 1.951(6) .
Ti4 O20 1.992(5) .
Ti4 O17 2.062(6) .
Ti4 O18 2.105(6) .
Ti4 Ti5 3.284(2) .
Ti5 O34 1.853(6) .
Ti5 O23 1.984(6) .
Ti5 O17 2.017(6) .
Ti5 O21 2.054(6) .
Ti5 O20 2.057(6) .
Ti5 O19 2.060(6) .
Ti5 O22 2.061(5) .
Ti5 Ti7 3.185(2) .
Ti5 Ti6 3.190(2) .
Ti5 Ti8 3.326(2) .
Ti6 O24 1.785(7) .
Ti6 O27 1.869(6) .
Ti6 O23 1.922(5) .
Ti6 O22 1.959(6) .
Ti6 O28 2.044(6) .
Ti6 O26 2.191(6) .
Ti7 O30 1.772(7) .
Ti7 O33 1.887(6) .
Ti7 O23 1.929(5) .
Ti7 O21 1.974(6) .
Ti7 O29 2.035(6) .
Ti7 O32 2.166(6) .
Ti8 O34 1.783(6) .
Ti8 O26 1.940(5) .
Ti8 O32 1.945(6) .
Ti8 O39 1.979(5) .
Ti8 O37 2.062(6) .
Ti8 O35 2.096(6) .
Ti8 Ti9 3.285(2) .
Ti9 O50 1.857(6) .
Ti9 O37 2.008(6) .
Ti9 O41 2.022(6) .
Ti9 O38 2.047(6) .
Ti9 O40 2.052(6) .
Ti9 O39 2.059(6) .
Ti9 O36 2.068(6) .
Ti9 Ti10 3.183(2) .
Ti9 Ti11 3.200(2) .
Ti9 Ti12 3.316(2) .
Ti10 O44 1.763(7) .
Ti10 O47 1.880(7) .
Ti10 O41 1.922(6) .
Ti10 O40 1.963(6) .
Ti10 O48 2.030(8) .
Ti10 O46 2.150(6) .
Ti11 O42 1.762(8) .
Ti11 O52 1.863(8) .
Ti11 O41 1.911(6) .
Ti11 O38 1.975(6) .
Ti11 O49 2.044(7) .
Ti11 O51 2.199(6) .
Ti12 O50 1.787(5) .
Ti12 O51 1.946(6) .
Ti12 O46 1.947(6) .
Ti12 O55 1.980(6) .
Ti12 O57 2.059(5) .
Ti12 O53 2.093(6) .
Ti12 Ti13 3.290(2) .
Ti13 O59 1.838(6) .
Ti13 O64 1.996(6) .
Ti13 O57 2.028(6) .
Ti13 O56 2.045(6) .
Ti13 O58 2.060(6) .
Ti13 O54 2.072(6) .
Ti13 O55 2.083(5) .
Ti13 Ti15 3.173(2) .
Ti13 Ti16 3.198(2) .
Ti13 Ti14 3.309(2) .
Ti14 O59 1.798(5) .
Ti14 O72 1.937(6) .
Ti14 O62 1.946(6) .
Ti14 O60 1.985(6) .
Ti14 O12 2.040(5) 2_656
Ti14 O10 2.081(6) 2_656
Ti15 O65 1.776(7) .
Ti15 O63 1.862(7) .
Ti15 O64 1.917(7) .
Ti15 O56 1.973(6) .
Ti15 O68 2.043(6) .
Ti15 O62 2.169(6) .
Ti16 O69 1.758(8) .
Ti16 O71 1.862(7) .
Ti16 O64 1.927(6) .
Ti16 O58 1.971(6) .
Ti16 O67 2.006(7) .
Ti16 O72 2.195(6) .
O1 C1 1.410(14) .
O2 C2 1.395(9) .
O3 C20 1.404(12) .
O4 C19 1.438(9) .
O5 C13 1.276(11) .
O6 C13 1.267(10) .
O7 C11 1.398(15) .
O8 C12 1.406(9) .
O9 C5 1.240(11) .
O10 C5 1.291(10) .
O11 C4 1.426(11) .
O12 C3 1.436(9) .
O15 C21 1.450(11) .
O16 C22 1.432(11) .
O17 C32 1.420(10) .
O18 C23 1.245(10) .
O19 C23 1.266(11) .
O20 C29 1.447(10) .
O21 C30 1.417(10) .
O22 C31 1.431(10) .
O24 C33 1.436(16) .
O25 C34 1.35(2) .
O26 C46 1.422(10) .
O27 C45 1.420(11) .
O28 C39 1.265(11) .
O29 C39 1.265(10) .
O30 C35 1.409(9) .
O32 C38 1.454(9) .
O33 C37 1.434(11) .
O35 C47 1.254(11) .
O36 C47 1.271(11) .
O37 C57 1.439(10) .
O38 C58 1.421(10) .
O39 C55 1.431(10) .
O40 C56 1.415(11) .
O42 C59A 1.426(10) .
O42 C59B 1.431(10) .
O44 C61A 1.420(9) .
O44 C61B 1.429(10) .
O46 C66 1.458(9) .
O47 C65 1.413(12) .
O48 C67 1.258(15) .
O49 C67 1.281(14) .
O51 C64 1.433(11) .
O52 C63 1.400(15) .
O53 C77 1.255(11) .
O54 C77 1.267(10) .
O55 C73 1.418(10) .
O56 C74 1.430(11) .
O57 C75 1.441(11) .
O58 C76 1.398(12) .
O60 C83 1.428(10) .
O61 C84 1.409(9) .
O62 C92 1.450(11) .
O63 C91 1.424(12) .
O65 C89 1.407(8) .
O67 C93 1.293(13) .
O68 C93 1.255(12) .
O69 C87A 1.415(10) .
O69 C87B 1.419(10) .
O71 C85 1.477(14) .
O72 C86 1.439(10) .
C1 C2 1.550(9) .
C3 C4 1.533(11) .
C5 C6 1.544(12) .
C6 C7 1.495(13) .
C6 C9 1.518(14) .
C6 C8 1.529(12) .
C9 C10 1.420(16) .
C11 C12 1.532(10) .
C13 C14 1.520(14) .
C14 C16B 1.50(2) .
C14 C16A 1.529(9) .
C14 C17A 1.531(19) .
C14 C15A 1.540(9) .
C14 C17B 1.549(19) .
C14 C15B 1.59(3) .
C17A C18A 1.524(10) .
C17B C18B 1.54(2) .
C19 C20 1.505(13) .
C21 C22 1.512(12) .
C23 C24 1.525(13) .
C24 C27 1.401(18) .
C24 C26 1.508(18) .
C24 C25 1.64(2) .
C27 C28 1.54(2) .
C29 C30 1.508(12) .
C31 C32 1.512(12) .
C33 C34 1.47(2) .
O31 C36 1.438(9) .
C35 C36 1.511(9) .
C37 C38 1.492(12) .
C39 C40 1.522(14) .
C40 C42 1.502(9) .
C40 C43 1.514(17) .
C40 C41 1.523(9) .
C43 C44 1.418(19) .
C45 C46 1.516(11) .
C47 C48 1.518(12) .
C48 C51 1.472(16) .
C48 C50 1.502(14) .
C48 C49 1.548(9) .
C51 C52 1.464(18) .
C55 C56 1.499(12) .
C57 C58 1.472(12) .
O45A C62A 1.440(9) .
C61A C62A 1.523(9) .
O45B C62B 1.431(9) .
C61B C62B 1.525(9) .
C63 C64 1.513(14) .
C65 C66 1.482(14) .
C67 C68 1.536(15) .
C68 C71 1.486(18) .
C68 C69 1.509(15) .
C68 C70 1.508(16) .
C71 C72 1.44(2) .
C73 C74 1.490(12) .
C75 C76 1.476(14) .
C77 C78 1.531(14) .
C78 C81 1.41(2) .
C78 C79 1.444(19) .
C78 C80 1.59(2) .
C81 C82 1.49(2) .
C83 C84 1.518(14) .
C85 C86 1.409(16) .
O43A C60A 1.427(10) .
C59A C60A 1.530(10) .
O70A C88A 1.429(10) .
C87A C88A 1.530(10) .
O43B C60B 1.430(10) .
C59B C60B 1.529(10) .
O70B C88B 1.429(10) .
C87B C88B 1.527(10) .
C89 C90 1.553(10) .
C90 O66 1.449(9) .
C91 C92 1.513(12) .
C93 C94 1.525(13) .
C94 C96 1.481(17) .
C94 C97 1.534(17) .
C94 C95 1.538(9) .
C97 C98 1.543(9) .
O73 C99B 1.243(10) .
O74 C99B 1.19(3) .
C99B C10B 1.49(2) .
C10B C12B 1.499(18) .
C10B C13B 1.52(2) .
C10B C11B 1.528(17) .
C13B C14B 1.48(2) .
